data_1545120
loop_
_publ_author_name
'Dong, Hongwei'
'Liao, Lingwen'
'Zhuang, Shengli'
'Yao, Chuanhao'
'Chen, Jishi'
'Tian, Shubo'
'Zhu, Min'
'Liu, Xu'
'Li, Lingling'
'Wu, Zhikun'

_publ_section_title
;
 A novel double-helical-kernel evolution pattern of gold nanoclusters:
 alternate single-stranded growth at both ends.
;
_journal_issue 11
_journal_name_full Nanoscale
_journal_page_first 3742
_journal_page_last 3746
_journal_paper_doi 10.1039/c6nr09724c
_journal_volume 9
_journal_year 2017
_chemical_formula_moiety 'C156 H283 Au42 S26'
_chemical_formula_sum 'C156 H286 Au42 S26'
_chemical_formula_weight 11267.98
_chemical_name_systematic Au42(SC6H11)26
_space_group_crystal_system triclinic
_space_group_IT_number 2
_space_group_name_Hall '-P 1'
_space_group_name_H-M_alt 'P -1'
_symmetry_space_group_name_Hall '-P 1'
_symmetry_space_group_name_H-M 'P -1'
_atom_sites_solution_hydrogens geom
_audit_creation_date 2016-06-19
_audit_creation_method
;
Olex2 1.2
(compiled 2016.02.19 svn.r3266 for OlexSys, GUI svn.r5155)
;
_audit_update_record
;
2016-12-17 deposited with the CCDC.
2017-01-20 downloaded from the CCDC.
;
_cell_angle_alpha 78.427(3)
_cell_angle_beta 80.789(3)
_cell_angle_gamma 62.667(2)
_cell_formula_units_Z 2
_cell_length_a 20.6257(11)
_cell_length_b 20.7452(11)
_cell_length_c 30.3877(16)
_cell_measurement_reflns_used 9597
_cell_measurement_temperature 173
_cell_measurement_theta_max 67.24
_cell_measurement_theta_min 2.42
_cell_volume 11281.4(11)
_computing_molecular_graphics 'Olex2 (Dolomanov et al., 2009)'
_computing_publication_material 'Olex2 (Dolomanov et al., 2009)'
_computing_structure_refinement 'ShelXL (Sheldrick, 2015)'
_computing_structure_solution 'XT (Sheldrick, 2015)'
_diffrn_ambient_temperature 172.99
_diffrn_measured_fraction_theta_full 0.931
_diffrn_measured_fraction_theta_max 0.955
_diffrn_measurement_device_type 'Bruker APEX-II CCD'
_diffrn_measurement_method '\f and \w scans'
_diffrn_radiation_type CuK\a
_diffrn_radiation_wavelength 1.54178
_diffrn_reflns_av_R_equivalents 0.0913
_diffrn_reflns_av_unetI/netI 0.0776
_diffrn_reflns_Laue_measured_fraction_full 0.931
_diffrn_reflns_Laue_measured_fraction_max 0.955
_diffrn_reflns_limit_h_max 24
_diffrn_reflns_limit_h_min -24
_diffrn_reflns_limit_k_max 24
_diffrn_reflns_limit_k_min -24
_diffrn_reflns_limit_l_max 36
_diffrn_reflns_limit_l_min -36
_diffrn_reflns_number 151316
_diffrn_reflns_point_group_measured_fraction_full 0.931
_diffrn_reflns_point_group_measured_fraction_max 0.955
_diffrn_reflns_theta_full 67.679
_diffrn_reflns_theta_max 66.500
_diffrn_reflns_theta_min 2.423
_exptl_absorpt_coefficient_mu 52.356
_exptl_absorpt_correction_T_max 0.0211
_exptl_absorpt_correction_T_min 0.0001
_exptl_absorpt_correction_type multi-scan
_exptl_absorpt_process_details
;
SADABS-2014/5 (Bruker,2014) was used for absorption correction.
wR2(int) was 0.1677 before and 0.1037 after correction.
The Ratio of minimum to maximum transmission is 0.0047.
The \l/2 correction factor is Not present.
;
_exptl_crystal_colour black
_exptl_crystal_colour_primary black
_exptl_crystal_density_diffrn 3.317
_exptl_crystal_description block
_exptl_crystal_F_000 9912
_refine_diff_density_max 10.495
_refine_diff_density_min -6.544
_refine_diff_density_rms 1.161
_refine_ls_extinction_method none
_refine_ls_goodness_of_fit_ref 1.514
_refine_ls_hydrogen_treatment constr
_refine_ls_matrix_type fullcycle
_refine_ls_number_parameters 2017
_refine_ls_number_reflns 38006
_refine_ls_number_restraints 1244
_refine_ls_restrained_S_all 1.489
_refine_ls_R_factor_all 0.1989
_refine_ls_R_factor_gt 0.1663
_refine_ls_shift/su_max 0.009
_refine_ls_shift/su_mean 0.000
_refine_ls_structure_factor_coef Fsqd
_refine_ls_weighting_details 'w=1/[\s^2^(Fo^2^)+(0.2000P)^2^] where P=(Fo^2^+2Fc^2^)/3'
_refine_ls_weighting_scheme calc
_refine_ls_wR_factor_gt 0.3875
_refine_ls_wR_factor_ref 0.4088
_reflns_Friedel_coverage 0.000
_reflns_number_gt 25534
_reflns_number_total 38006
_reflns_threshold_expression 'I > 2\s(I)'
_cod_data_source_file c6nr09724c2.cif
_cod_data_source_block 160520
_cod_depositor_comments 'Adding full bibliography for 1545119--1545120.cif.'
_cod_database_code 1545120
_shelxl_version_number 2013-4
_shelx_space_group_comment
;
The symmetry employed for this shelxl refinement is uniquely defined
by the following loop, which should always be used as a source of
symmetry information in preference to the above space-group names.
They are only intended as comments.
;
_olex2_refinement_description
;
1. Fixed Uiso
 At 1.2 times of:
  All C(H) groups, All C(H,H) groups
2. Restrained distances
 C84-C79 = C83-C84 = C80-C81
 1.52 with sigma of 0.02
 C79-C80
 1.52 with sigma of 0.02
 C83-C81
 2.48 with sigma of 0.02
 C84-C80
 2.48 with sigma of 0.02
 C83-C81
 2.48 with sigma of 0.02
 C82-C81
 1.52 with sigma of 0.02
 C84-C82
 2.48 with sigma of 0.02
 C84-S14
 2.74 with sigma of 0.02
 C80-C84
 2.49 with sigma of 0.02
 C83-C82
 1.52 with sigma of 0.02
 C81-C83
 2.48 with sigma of 0.02
 C83-C79
 2.48 with sigma of 0.02
 C17-C15
 2.48 with sigma of 0.02
 C14-C15
 1.52 with sigma of 0.02
 C14-C13 = C18-C13 = C17-C18 = C17-C16 = C15-C16
 1.52 with sigma of 0.02
 C14-C16
 2.48 with sigma of 0.02
 C153-C154 = C155-C154 = C155-C156 = C151-C156 = C152-C151 = C152-C153
 1.52 with sigma of 0.02
 C55-C56 = C55-C60 = C60-C59 = C58-C59 = C56-C57 = C58-C57
 1.52 with sigma of 0.02
 C56-C60 = C55-C59 = C56-C58 = C57-C59 = C55-C57
 2.48 with sigma of 0.02
 S14-C79
 1.78 with sigma of 0.02
 S10-C55
 1.78 with sigma of 0.02
 S13-C73
 1.78 with sigma of 0.02
 C73-C78
 1.52 with sigma of 0.02
 C74-C78
 2.48 with sigma of 0.02
 C78-C73 = C74-C75 = C74-C73
 1.52 with sigma of 0.02
 C78-C77 = C76-C77 = C76-C75 = C74-C75
 1.52 with sigma of 0.02
 C74-C76 = C78-C76 = C77-C75
 2.48 with sigma of 0.02
 C74-C129
 2.8 with sigma of 0.02
3. Rigid bond restraints
 C8, C9
 with sigma for 1-2 distances of 0.005 and sigma for 1-3 distances of 0.005
4. Uiso/Uaniso restraints and constraints
S14 \\sim C79 \\sim C80 \\sim C81 \\sim C82 \\sim C83 \\sim C84: within 2A with
sigma of 0.005 and sigma for terminal atoms of 0.01
S3 \\sim C13 \\sim C18 \\sim C17 \\sim C16 \\sim C15 \\sim C14: within 2A with
sigma of 0.005 and sigma for terminal atoms of 0.01
S10 \\sim C55 \\sim C60 \\sim C59 \\sim C58 \\sim C57 \\sim C56: within 2A with
sigma of 0.005 and sigma for terminal atoms of 0.01
S1 \\sim C1 \\sim C2 \\sim C3 \\sim C4 \\sim C5 \\sim C6: within 2A with sigma
of 0.005 and sigma for terminal atoms of 0.01
S5 \\sim C25 \\sim C30 \\sim C29 \\sim C28 \\sim C27 \\sim C26: within 2A with
sigma of 0.005 and sigma for terminal atoms of 0.01
S13 \\sim C73 \\sim C74 \\sim C75 \\sim C76 \\sim C77 \\sim C78: within 2A with
sigma of 0.005 and sigma for terminal atoms of 0.01
Uanis(C1) \\sim Ueq, Uanis(C2) \\sim Ueq, Uanis(C3) \\sim Ueq, Uanis(C4) \\sim
Ueq, Uanis(C5) \\sim Ueq, Uanis(C6) \\sim Ueq, Uanis(C7) \\sim Ueq, Uanis(C8)
\\sim Ueq, Uanis(C9) \\sim Ueq, Uanis(C10) \\sim Ueq, Uanis(C11) \\sim Ueq,
Uanis(C12) \\sim Ueq, Uanis(C13) \\sim Ueq, Uanis(C14) \\sim Ueq, Uanis(C15)
\\sim Ueq, Uanis(C16) \\sim Ueq, Uanis(C17) \\sim Ueq, Uanis(C18) \\sim Ueq,
Uanis(C19) \\sim Ueq, Uanis(C20) \\sim Ueq, Uanis(C21) \\sim Ueq, Uanis(C22)
\\sim Ueq, Uanis(C23) \\sim Ueq, Uanis(C24) \\sim Ueq, Uanis(C25) \\sim Ueq,
Uanis(C26) \\sim Ueq, Uanis(C27) \\sim Ueq, Uanis(C28) \\sim Ueq, Uanis(C29)
\\sim Ueq, Uanis(C30) \\sim Ueq, Uanis(C31) \\sim Ueq, Uanis(C32) \\sim Ueq,
Uanis(C33) \\sim Ueq, Uanis(C34) \\sim Ueq, Uanis(C35) \\sim Ueq, Uanis(C36)
\\sim Ueq, Uanis(C37) \\sim Ueq, Uanis(C38) \\sim Ueq, Uanis(C39) \\sim Ueq,
Uanis(C40) \\sim Ueq, Uanis(C41) \\sim Ueq, Uanis(C42) \\sim Ueq, Uanis(C43)
\\sim Ueq, Uanis(C44) \\sim Ueq, Uanis(C45) \\sim Ueq, Uanis(C46) \\sim Ueq,
Uanis(C47) \\sim Ueq, Uanis(C48) \\sim Ueq, Uanis(C49) \\sim Ueq, Uanis(C50)
\\sim Ueq, Uanis(C51) \\sim Ueq, Uanis(C52) \\sim Ueq, Uanis(C53) \\sim Ueq,
Uanis(C54) \\sim Ueq, Uanis(C55) \\sim Ueq, Uanis(C56) \\sim Ueq, Uanis(C57)
\\sim Ueq, Uanis(C58) \\sim Ueq, Uanis(C59) \\sim Ueq, Uanis(C60) \\sim Ueq,
Uanis(C61) \\sim Ueq, Uanis(C62) \\sim Ueq, Uanis(C63) \\sim Ueq, Uanis(C64)
\\sim Ueq, Uanis(C65) \\sim Ueq, Uanis(C66) \\sim Ueq, Uanis(C67) \\sim Ueq,
Uanis(C68) \\sim Ueq, Uanis(C69) \\sim Ueq, Uanis(C70) \\sim Ueq, Uanis(C71)
\\sim Ueq, Uanis(C72) \\sim Ueq, Uanis(C73) \\sim Ueq, Uanis(C74) \\sim Ueq,
Uanis(C75) \\sim Ueq, Uanis(C76) \\sim Ueq, Uanis(C77) \\sim Ueq, Uanis(C78)
\\sim Ueq, Uanis(C79) \\sim Ueq, Uanis(C80) \\sim Ueq, Uanis(C81) \\sim Ueq,
Uanis(C82) \\sim Ueq, Uanis(C83) \\sim Ueq, Uanis(C84) \\sim Ueq, Uanis(C85)
\\sim Ueq, Uanis(C86) \\sim Ueq, Uanis(C87) \\sim Ueq, Uanis(C88) \\sim Ueq,
Uanis(C89) \\sim Ueq, Uanis(C90) \\sim Ueq, Uanis(C91) \\sim Ueq, Uanis(C92)
\\sim Ueq, Uanis(C93) \\sim Ueq, Uanis(C94) \\sim Ueq, Uanis(C95) \\sim Ueq,
Uanis(C96) \\sim Ueq, Uanis(C97) \\sim Ueq, Uanis(C98) \\sim Ueq, Uanis(C99)
\\sim Ueq, Uanis(C100) \\sim Ueq, Uanis(C101) \\sim Ueq, Uanis(C102) \\sim Ueq,
Uanis(C103) \\sim Ueq, Uanis(C104) \\sim Ueq, Uanis(C105) \\sim Ueq,
Uanis(C106) \\sim Ueq, Uanis(C107) \\sim Ueq, Uanis(C108) \\sim Ueq,
Uanis(C109) \\sim Ueq, Uanis(C110) \\sim Ueq, Uanis(C111) \\sim Ueq,
Uanis(C112) \\sim Ueq, Uanis(C113) \\sim Ueq, Uanis(C114) \\sim Ueq,
Uanis(C115) \\sim Ueq, Uanis(C116) \\sim Ueq, Uanis(C117) \\sim Ueq,
Uanis(C118) \\sim Ueq, Uanis(C119) \\sim Ueq, Uanis(C120) \\sim Ueq,
Uanis(C121) \\sim Ueq, Uanis(C122) \\sim Ueq, Uanis(C123) \\sim Ueq,
Uanis(C124) \\sim Ueq, Uanis(C125) \\sim Ueq, Uanis(C126) \\sim Ueq,
Uanis(C127) \\sim Ueq, Uanis(C128) \\sim Ueq, Uanis(C129) \\sim Ueq,
Uanis(C130) \\sim Ueq, Uanis(C131) \\sim Ueq, Uanis(C132) \\sim Ueq,
Uanis(C133) \\sim Ueq, Uanis(C134) \\sim Ueq, Uanis(C135) \\sim Ueq,
Uanis(C136) \\sim Ueq, Uanis(C137) \\sim Ueq, Uanis(C138) \\sim Ueq,
Uanis(C139) \\sim Ueq, Uanis(C140) \\sim Ueq, Uanis(C141) \\sim Ueq,
Uanis(C142) \\sim Ueq, Uanis(C143) \\sim Ueq, Uanis(C144) \\sim Ueq,
Uanis(C145) \\sim Ueq, Uanis(C146) \\sim Ueq, Uanis(C147) \\sim Ueq,
Uanis(C148) \\sim Ueq, Uanis(C149) \\sim Ueq, Uanis(C150) \\sim Ueq,
Uanis(C151) \\sim Ueq, Uanis(C152) \\sim Ueq, Uanis(C153) \\sim Ueq,
Uanis(C154) \\sim Ueq, Uanis(C155) \\sim Ueq, Uanis(C156) \\sim Ueq: with sigma
of 0.005 and sigma for terminal atoms of 0.01
5.a Ternary CH refined with riding coordinates:
 C1(H1), C7(H7), C13(H13), C19(H19), C25(H25), C31(H31), C37(H37), C43(H43),
 C49(H49), C61(H61), C67(H67), C73(H73), C79(H79), C85(H85), C91(H91), C97(H97),
  C103(H103), C109(H109), C115(H115), C121(H121), C127(H127), C133(H133),
 C139(H139), C145(H145), C151(H151)
5.b Secondary CH2 refined with riding coordinates:
 C2(H2A,H2B), C3(H3A,H3B), C4(H4A,H4B), C5(H5A,H5B), C6(H6A,H6B), C8(H8A,H8B),
 C9(H9A,H9B), C10(H10A,H10B), C11(H11A,H11B), C12(H12A,H12B), C14(H14A,H14B),
 C15(H15A,H15B), C16(H16A,H16B), C17(H17A,H17B), C18(H18A,H18B), C20(H20A,H20B),
  C21(H21A,H21B), C22(H22A,H22B), C23(H23A,H23B), C24(H24A,H24B), C26(H26A,
 H26B), C27(H27A,H27B), C28(H28A,H28B), C29(H29A,H29B), C30(H30A,H30B),
 C32(H32A,H32B), C33(H33A,H33B), C34(H34A,H34B), C35(H35A,H35B), C36(H36A,H36B),
  C38(H38A,H38B), C39(H39A,H39B), C40(H40A,H40B), C41(H41A,H41B), C42(H42A,
 H42B), C44(H44A,H44B), C45(H45A,H45B), C46(H46A,H46B), C47(H47A,H47B),
 C48(H48A,H48B), C50(H50A,H50B), C51(H51A,H51B), C52(H52A,H52B), C53(H53A,H53B),
  C54(H54A,H54B), C56(H56A,H56B), C57(H57A,H57B), C58(H58A,H58B), C59(H59A,
 H59B), C60(H60A,H60B), C62(H62A,H62B), C63(H63A,H63B), C64(H64A,H64B),
 C65(H65A,H65B), C66(H66A,H66B), C68(H68A,H68B), C69(H69A,H69B), C70(H70A,H70B),
  C71(H71A,H71B), C72(H72A,H72B), C74(H74A,H74B), C75(H75A,H75B), C76(H76A,
 H76B), C77(H77A,H77B), C78(H78A,H78B), C80(H80A,H80B), C81(H81A,H81B),
 C82(H82A,H82B), C83(H83A,H83B), C84(H84A,H84B), C86(H86A,H86B), C87(H87A,H87B),
  C88(H88A,H88B), C89(H89A,H89B), C90(H90A,H90B), C92(H92A,H92B), C93(H93A,
 H93B), C94(H94A,H94B), C95(H95A,H95B), C96(H96A,H96B), C98(H98A,H98B),
 C99(H99A,H99B), C100(H10C,H10D), C101(H10E,H10F), C102(H10G,H10H), C104(H10I,
 H10J), C105(H10K,H10L), C106(H10M,H10N), C107(H10O,H10P), C108(H10Q,H10R),
 C110(H11C,H11D), C111(H11E,H11F), C112(H11G,H11H), C113(H11I,H11J), C114(H11K,
 H11L), C116(H11M,H11N), C117(H11O,H11P), C118(H11Q,H11R), C119(H11S,H11T),
 C120(H12C,H12D), C122(H12E,H12F), C123(H12G,H12H), C124(H12I,H12J), C125(H12K,
 H12L), C126(H12M,H12N), C128(H12O,H12P), C130(H13A,H13B), C131(H13C,H13D),
 C132(H13E,H13F), C134(H13G,H13H), C135(H13I,H13J), C136(H13K,H13L), C137(H13M,
 H13N), C138(H13O,H13P), C140(H14C,H14D), C141(H14E,H14F), C142(H14G,H14H),
 C143(H14I,H14J), C144(H14K,H14L), C146(H14M,H14N), C147(H14O,H14P), C148(H14Q,
 H14R), C149(H14S,H14T), C150(H15C,H15D), C152(H15E,H15F), C153(H15G,H15H),
 C154(H15I,H15J), C155(H15K,H15L), C156(H15M,H15N)
;
_olex2_submission_special_instructions 'No special instructions were received'

loop_
_space_group_symop_operation_xyz
'x, y, z'
'-x, -y, -z'

loop_
_atom_site_label
_atom_site_type_symbol
_atom_site_fract_x
_atom_site_fract_y
_atom_site_fract_z
_atom_site_U_iso_or_equiv
_atom_site_adp_type
_atom_site_occupancy
_atom_site_site_symmetry_order
_atom_site_calc_flag
_atom_site_refinement_flags_posn
_atom_site_refinement_flags_adp
Au1 Au 0.3567 0.2850 0.7335 0.0542(4) Uani 1 1 d . .
Au2 Au 0.4771 0.2022 0.7885 0.0507(4) Uani 1 1 d . .
Au3 Au 0.5942 0.1239 0.8432 0.0560(4) Uani 1 1 d . .
Au4 Au 0.5998 0.2345 0.7775 0.0539(4) Uani 1 1 d . .
Au5 Au 0.4823 0.3228 0.7176 0.0516(4) Uani 1 1 d . .
Au6 Au 0.5793 0.1734 0.7061 0.0534(4) Uani 1 1 d . .
Au7 Au 0.3805 0.3583 0.7950 0.0540(4) Uani 1 1 d . .
Au8 Au 0.3870 0.4669 0.7295 0.0578(4) Uani 1 1 d . .
Au9 Au 0.3423 0.3970 0.6662 0.0612(4) Uani 1 1 d . .
Au10 Au 0.4683 0.4310 0.5946 0.0655(5) Uani 1 1 d . .
Au11 Au 0.5005 0.4946 0.6650 0.0710(5) Uani 1 1 d . .
Au12 Au 0.4654 0.2532 0.6516 0.0568(4) Uani 1 1 d . .
Au13 Au 0.5650 0.0913 0.6334 0.0638(4) Uani 1 1 d . .
Au14 Au 0.6879 0.0409 0.6887 0.0613(4) Uani 1 1 d . .
Au15 Au 0.5863 0.0533 0.7648 0.0581(4) Uani 1 1 d . .
Au16 Au 0.4473 0.1418 0.7218 0.0552(4) Uani 1 1 d . .
Au17 Au 0.3552 0.1735 0.7985 0.0566(4) Uani 1 1 d . .
Au18 Au 0.4652 0.0256 0.8401 0.0632(4) Uani 1 1 d . .
Au19 Au 0.2084 0.2317 0.7622 0.0632(4) Uani 1 1 d . .
Au20 Au 0.2267 0.3563 0.6964 0.0635(4) Uani 1 1 d . .
Au21 Au 0.3199 0.2187 0.6595 0.0616(4) Uani 1 1 d . .
Au22 Au 0.5802 0.2879 0.6419 0.0575(4) Uani 1 1 d . .
Au23 Au 0.6231 0.3417 0.7177 0.0662(5) Uani 1 1 d . .
Au24 Au 0.7328 0.2329 0.7737 0.0663(5) Uani 1 1 d . .
Au25 Au 0.8966 0.1096 0.7383 0.0744(5) Uani 1 1 d . .
Au26 Au 0.7001 0.0860 0.7640 0.0597(4) Uani 1 1 d . .
Au27 Au 0.6996 0.1533 0.6080 0.0669(5) Uani 1 1 d . .
Au28 Au 0.6365 0.3001 0.8498 0.0721(5) Uani 1 1 d . .
Au29 Au 0.4973 0.3918 0.7860 0.0583(4) Uani 1 1 d . .
Au30 Au 0.3935 0.4423 0.8699 0.0668(5) Uani 1 1 d . .
Au31 Au 0.2707 0.4160 0.8576 0.0680(5) Uani 1 1 d . .
Au32 Au 0.2650 0.5537 0.7911 0.0723(5) Uani 1 1 d . .
Au33 Au 0.2558 0.4382 0.7431 0.0640(5) Uani 1 1 d . .
Au34 Au 0.2522 0.3266 0.8106 0.0638(4) Uani 1 1 d . .
Au35 Au 0.3640 0.2609 0.8656 0.0624(4) Uani 1 1 d . .
Au36 Au 0.5047 0.2670 0.8540 0.0576(4) Uani 1 1 d . .
Au37 Au 0.4818 0.0972 0.9119 0.0643(4) Uani 1 1 d . .
Au38 Au 0.7430 0.1116 0.8521 0.0642(4) Uani 1 1 d . .
Au39 Au 0.7029 0.2022 0.6990 0.0635(4) Uani 1 1 d . .
Au40 Au 0.0967 0.4998 0.8484 0.1311(14) Uani 1 1 d . .
Au41 Au 0.0686 0.4600 0.7431 0.0760(5) Uani 1 1 d . .
Au42 Au 0.8638 -0.0066 0.6743 0.0761(5) Uani 1 1 d . .
S1 S 0.5923 0.3706 0.5781 0.070(2) Uani 1 1 d . U
S2 S 0.6263 0.4366 0.6605 0.067(3) Uani 1 1 d . .
S3 S 0.3786 0.5729 0.6776 0.080(3) Uani 1 1 d . U
S4 S 0.3424 0.4857 0.6035 0.068(3) Uani 1 1 d . .
S5 S 0.6260 0.1297 0.5706 0.075(3) Uani 1 1 d . U
S6 S 0.7894 0.1625 0.6379 0.067(3) Uani 1 1 d . .
S7 S 0.7888 -0.0474 0.6536 0.069(3) Uani 1 1 d . .
S8 S 0.9472 0.0332 0.6837 0.081(3) Uani 1 1 d . .
S9 S 0.8540 0.1878 0.7908 0.069(3) Uani 1 1 d . .
S10 S 0.5905 0.4136 0.8065 0.098(4) Uani 1 1 d D U
S11 S 0.3448 0.5602 0.8324 0.064(2) Uani 1 1 d . .
S12 S 0.1748 0.5610 0.7522 0.074(3) Uani 1 1 d . .
S13 S 0.1675 0.4489 0.9109 0.143(6) Uani 1 1 d D U
S14 S 0.0179 0.5430 0.7936 0.101(4) Uani 1 1 d D U
S15 S 0.1036 0.3882 0.6873 0.074(3) Uani 1 1 d . .
S16 S 0.3777 0.2698 0.6040 0.063(2) Uani 1 1 d . .
S17 S 0.5048 0.0361 0.6859 0.065(3) Uani 1 1 d . .
S18 S 0.5839 -0.0463 0.8187 0.065(2) Uani 1 1 d . .
S19 S 0.8029 0.0217 0.8061 0.062(2) Uani 1 1 d . .
S20 S 0.6981 0.1974 0.9008 0.071(3) Uani 1 1 d . .
S21 S 0.6059 0.0274 0.9043 0.064(2) Uani 1 1 d . .
S22 S 0.3604 0.1734 0.9278 0.071(3) Uani 1 1 d . .
S23 S 0.3377 0.0804 0.8519 0.063(2) Uani 1 1 d . .
S24 S 0.2540 0.1622 0.7044 0.062(2) Uani 1 1 d . .
S25 S 0.1482 0.3051 0.8175 0.069(3) Uani 1 1 d . .
S26 S 0.4428 0.3313 0.9157 0.069(3) Uani 1 1 d . .
C1 C 0.5960 0.3277 0.5268 0.076(3) Uani 1 1 d . U
H1 H 0.5775 0.2897 0.5356 0.091 Uiso 1 1 calc R .
C2 C 0.5542 0.3845 0.4910 0.076(4) Uani 1 1 d . U
H2A H 0.5699 0.4241 0.4851 0.091 Uiso 1 1 calc R .
H2B H 0.5015 0.4060 0.5013 0.091 Uiso 1 1 calc R .
C3 C 0.5649 0.3543 0.4485 0.078(4) Uani 1 1 d . U
H3A H 0.5369 0.3930 0.4247 0.094 Uiso 1 1 calc R .
H3B H 0.5498 0.3143 0.4534 0.094 Uiso 1 1 calc R .
C4 C 0.6592 0.3213 0.4346 0.080(4) Uani 1 1 d . U
H4A H 0.6716 0.3060 0.4043 0.096 Uiso 1 1 calc R .
H4B H 0.6744 0.3602 0.4342 0.096 Uiso 1 1 calc R .
C5 C 0.6948 0.2624 0.4662 0.080(4) Uani 1 1 d . U
H5A H 0.7480 0.2388 0.4573 0.097 Uiso 1 1 calc R .
H5B H 0.6758 0.2256 0.4692 0.097 Uiso 1 1 calc R .
C6 C 0.6811 0.2912 0.5099 0.078(4) Uani 1 1 d . U
H6A H 0.7001 0.3281 0.5062 0.094 Uiso 1 1 calc R .
H6B H 0.7083 0.2504 0.5332 0.094 Uiso 1 1 calc R .
C7 C 0.6437 0.5055 0.6816 0.090(15) Uani 1 1 d . U
H7 H 0.6078 0.5199 0.7083 0.108 Uiso 1 1 calc R .
C8 C 0.6200 0.5749 0.6462 0.125(18) Uani 1 1 d . U
H8A H 0.5671 0.5942 0.6427 0.151 Uiso 1 1 calc R .
H8B H 0.6467 0.5613 0.6168 0.151 Uiso 1 1 calc R .
C9 C 0.6355 0.6420 0.6592 0.131(18) Uani 1 1 d . U
H9A H 0.6025 0.6644 0.6851 0.157 Uiso 1 1 calc R .
H9B H 0.6312 0.6806 0.6332 0.157 Uiso 1 1 calc R .
C10 C 0.7264 0.5889 0.6733 0.19(4) Uani 1 1 d . U
H10A H 0.7576 0.5668 0.6469 0.222 Uiso 1 1 calc R .
H10B H 0.7451 0.6203 0.6822 0.222 Uiso 1 1 calc R .
C11 C 0.7293 0.5326 0.7096 0.12(2) Uani 1 1 d . U
H11A H 0.6942 0.5553 0.7346 0.139 Uiso 1 1 calc R .
H11B H 0.7789 0.5080 0.7205 0.139 Uiso 1 1 calc R .
C12 C 0.7126 0.4783 0.6980 0.080(13) Uani 1 1 d . U
H12A H 0.7505 0.4525 0.6749 0.096 Uiso 1 1 calc R .
H12B H 0.7157 0.4416 0.7250 0.096 Uiso 1 1 calc R .
C13 C 0.3725 0.6426 0.7133 0.090(4) Uani 1 1 d D U
H13 H 0.3367 0.6396 0.7391 0.108 Uiso 1 1 calc R .
C14 C 0.3295 0.7174 0.6864 0.094(5) Uani 1 1 d D U
H14A H 0.2790 0.7245 0.6853 0.113 Uiso 1 1 calc R .
H14B H 0.3521 0.7179 0.6552 0.113 Uiso 1 1 calc R .
C15 C 0.3261 0.7817 0.7055 0.096(5) Uani 1 1 d D U
H15A H 0.3115 0.8258 0.6823 0.115 Uiso 1 1 calc R .
H15B H 0.2893 0.7931 0.7316 0.115 Uiso 1 1 calc R .
C16 C 0.4013 0.7609 0.7200 0.096(5) Uani 1 1 d D U
H16A H 0.4368 0.7554 0.6932 0.115 Uiso 1 1 calc R .
H16B H 0.3991 0.8000 0.7351 0.115 Uiso 1 1 calc R .
C17 C 0.4258 0.6891 0.7522 0.095(5) Uani 1 1 d D U
H17A H 0.4707 0.6812 0.7648 0.114 Uiso 1 1 calc R .
H17B H 0.3876 0.6963 0.7775 0.114 Uiso 1 1 calc R .
C18 C 0.4419 0.6180 0.7361 0.093(5) Uani 1 1 d D U
H18A H 0.4859 0.6021 0.7147 0.112 Uiso 1 1 calc R .
H18B H 0.4478 0.5781 0.7616 0.112 Uiso 1 1 calc R .
C19 C 0.3170 0.4575 0.5566 0.055(9) Uani 1 1 d . U
H19 H 0.3538 0.4062 0.5529 0.066 Uiso 1 1 calc R .
C20 C 0.2411 0.4594 0.5663 0.059(9) Uani 1 1 d . U
H20A H 0.2042 0.5082 0.5735 0.070 Uiso 1 1 calc R .
H20B H 0.2410 0.4220 0.5923 0.070 Uiso 1 1 calc R .
C21 C 0.2232 0.4431 0.5233 0.071(11) Uani 1 1 d . U
H21A H 0.2554 0.3910 0.5203 0.085 Uiso 1 1 calc R .
H21B H 0.1722 0.4493 0.5278 0.085 Uiso 1 1 calc R .
C22 C 0.2307 0.4863 0.4818 0.12(2) Uani 1 1 d . U
H22A H 0.1938 0.5378 0.4826 0.141 Uiso 1 1 calc R .
H22B H 0.2205 0.4686 0.4569 0.141 Uiso 1 1 calc R .
C23 C 0.3115 0.4836 0.4713 0.078(12) Uani 1 1 d . U
H23A H 0.3494 0.4334 0.4674 0.093 Uiso 1 1 calc R .
H23B H 0.3136 0.5178 0.4438 0.093 Uiso 1 1 calc R .
C24 C 0.3212 0.5077 0.5135 0.079(13) Uani 1 1 d . U
H24A H 0.3693 0.5087 0.5099 0.095 Uiso 1 1 calc R .
H24B H 0.2828 0.5581 0.5161 0.095 Uiso 1 1 calc R .
C25 C 0.6911 0.0422 0.5465 0.081(4) Uani 1 1 d . U
H25 H 0.7384 0.0241 0.5603 0.097 Uiso 1 1 calc R .
C26 C 0.6691 -0.0133 0.5597 0.083(4) Uani 1 1 d . U
H26A H 0.6209 0.0017 0.5485 0.099 Uiso 1 1 calc R .
H26B H 0.6652 -0.0251 0.5929 0.099 Uiso 1 1 calc R .
C27 C 0.7327 -0.0845 0.5372 0.084(5) Uani 1 1 d . U
H27A H 0.7803 -0.0984 0.5487 0.101 Uiso 1 1 calc R .
H27B H 0.7206 -0.1265 0.5464 0.101 Uiso 1 1 calc R .
C28 C 0.7389 -0.0697 0.4902 0.083(5) Uani 1 1 d . U
H28A H 0.7790 -0.1131 0.4781 0.100 Uiso 1 1 calc R .
H28B H 0.6929 -0.0605 0.4784 0.100 Uiso 1 1 calc R .
C29 C 0.7524 -0.0124 0.4763 0.083(4) Uani 1 1 d . U
H29A H 0.7502 -0.0020 0.4431 0.100 Uiso 1 1 calc R .
H29B H 0.8038 -0.0281 0.4820 0.100 Uiso 1 1 calc R .
C30 C 0.7094 0.0563 0.4931 0.083(4) Uani 1 1 d . U
H30A H 0.6633 0.0838 0.4779 0.100 Uiso 1 1 calc R .
H30B H 0.7368 0.0862 0.4864 0.100 Uiso 1 1 calc R .
C31 C 0.7978 0.2463 0.6089 0.069(11) Uani 1 1 d . U
H31 H 0.7488 0.2863 0.6006 0.082 Uiso 1 1 calc R .
C32 C 0.8507 0.2264 0.5664 0.063(10) Uani 1 1 d . U
H32A H 0.8296 0.2110 0.5458 0.075 Uiso 1 1 calc R .
H32B H 0.8976 0.1845 0.5752 0.075 Uiso 1 1 calc R .
C33 C 0.8654 0.2918 0.5415 0.082(13) Uani 1 1 d . U
H33A H 0.9021 0.2759 0.5157 0.098 Uiso 1 1 calc R .
H33B H 0.8196 0.3315 0.5295 0.098 Uiso 1 1 calc R .
C34 C 0.8916 0.3195 0.5708 0.099(17) Uani 1 1 d . U
H34A H 0.8929 0.3655 0.5549 0.119 Uiso 1 1 calc R .
H34B H 0.9424 0.2835 0.5771 0.119 Uiso 1 1 calc R .
C35 C 0.8454 0.3349 0.6160 0.098(17) Uani 1 1 d . U
H35A H 0.8712 0.3463 0.6358 0.117 Uiso 1 1 calc R .
H35B H 0.7980 0.3784 0.6104 0.117 Uiso 1 1 calc R .
C36 C 0.8310 0.2700 0.6399 0.070(11) Uani 1 1 d . U
H36A H 0.8776 0.2284 0.6495 0.084 Uiso 1 1 calc R .
H36B H 0.7973 0.2840 0.6671 0.084 Uiso 1 1 calc R .
C37 C 0.8156 -0.1439 0.6851 0.074(12) Uani 1 1 d . U
H37 H 0.7907 -0.1414 0.7162 0.089 Uiso 1 1 calc R .
C38 C 0.7886 -0.1774 0.6601 0.096(16) Uani 1 1 d . U
H38A H 0.8102 -0.1775 0.6285 0.115 Uiso 1 1 calc R .
H38B H 0.7346 -0.1511 0.6601 0.115 Uiso 1 1 calc R .
C39 C 0.8146 -0.2610 0.6866 0.101(17) Uani 1 1 d . U
H39A H 0.7914 -0.2598 0.7178 0.121 Uiso 1 1 calc R .
H39B H 0.7987 -0.2885 0.6712 0.121 Uiso 1 1 calc R .
C40 C 0.8908 -0.2964 0.6876 0.087(14) Uani 1 1 d . U
H40A H 0.9132 -0.2966 0.6562 0.104 Uiso 1 1 calc R .
H40B H 0.9058 -0.3481 0.7016 0.104 Uiso 1 1 calc R .
C41 C 0.9213 -0.2604 0.7139 0.095(16) Uani 1 1 d . U
H41A H 0.8969 -0.2562 0.7447 0.114 Uiso 1 1 calc R .
H41B H 0.9746 -0.2904 0.7161 0.114 Uiso 1 1 calc R .
C42 C 0.9058 -0.1853 0.6881 0.107(19) Uani 1 1 d . U
H42A H 0.9316 -0.1890 0.6576 0.128 Uiso 1 1 calc R .
H42B H 0.9213 -0.1583 0.7042 0.128 Uiso 1 1 calc R .
C43 C 1.0164 -0.0443 0.7108 0.089(15) Uani 1 1 d . U
H43 H 1.0329 -0.0800 0.6889 0.106 Uiso 1 1 calc R .
C44 C 1.0861 -0.0346 0.7124 0.071(11) Uani 1 1 d . U
H44A H 1.0976 -0.0128 0.6819 0.086 Uiso 1 1 calc R .
H44B H 1.0737 0.0018 0.7328 0.086 Uiso 1 1 calc R .
C45 C 1.1552 -0.1012 0.7272 0.103(18) Uani 1 1 d . U
H45A H 1.1959 -0.0881 0.7264 0.123 Uiso 1 1 calc R .
H45B H 1.1703 -0.1397 0.7079 0.123 Uiso 1 1 calc R .
C46 C 1.1320 -0.1270 0.7766 0.083(13) Uani 1 1 d . U
H46A H 1.1176 -0.0876 0.7951 0.100 Uiso 1 1 calc R .
H46B H 1.1743 -0.1707 0.7897 0.100 Uiso 1 1 calc R .
C47 C 1.0621 -0.1476 0.7782 0.093(15) Uani 1 1 d . U
H47A H 1.0786 -0.1932 0.7651 0.111 Uiso 1 1 calc R .
H47B H 1.0425 -0.1552 0.8097 0.111 Uiso 1 1 calc R .
C48 C 1.0054 -0.0859 0.7520 0.12(2) Uani 1 1 d . U
H48A H 0.9722 -0.1050 0.7458 0.149 Uiso 1 1 calc R .
H48B H 0.9768 -0.0498 0.7730 0.149 Uiso 1 1 calc R .
C49 C 0.8876 0.2555 0.7675 0.060(9) Uani 1 1 d . U
H49 H 0.8854 0.2664 0.7340 0.071 Uiso 1 1 calc R .
C50 C 0.8419 0.3281 0.7888 0.071(11) Uani 1 1 d . U
H50A H 0.7898 0.3477 0.7832 0.086 Uiso 1 1 calc R .
H50B H 0.8456 0.3170 0.8218 0.086 Uiso 1 1 calc R .
C51 C 0.8690 0.3869 0.7690 0.095(16) Uani 1 1 d . U
H51A H 0.8386 0.4326 0.7822 0.114 Uiso 1 1 calc R .
H51B H 0.8664 0.3983 0.7359 0.114 Uiso 1 1 calc R .
C52 C 0.9549 0.3515 0.7820 0.081(13) Uani 1 1 d . U
H52A H 0.9766 0.3856 0.7690 0.097 Uiso 1 1 calc R .
H52B H 0.9572 0.3420 0.8151 0.097 Uiso 1 1 calc R .
C53 C 0.9947 0.2822 0.7628 0.086(14) Uani 1 1 d . U
H53A H 1.0469 0.2617 0.7685 0.104 Uiso 1 1 calc R .
H53B H 0.9920 0.2943 0.7297 0.104 Uiso 1 1 calc R .
C54 C 0.9696 0.2209 0.7796 0.071(11) Uani 1 1 d . U
H54A H 0.9730 0.2059 0.8125 0.085 Uiso 1 1 calc R .
H54B H 1.0004 0.1775 0.7642 0.085 Uiso 1 1 calc R .
C55 C 0.5683 0.4764 0.8449 0.111(5) Uani 1 1 d D U
C56 C 0.5327 0.5573 0.8252 0.114(5) Uani 1 1 d D U
H56A H 0.4791 0.5754 0.8261 0.137 Uiso 1 1 calc R .
H56B H 0.5516 0.5640 0.7934 0.137 Uiso 1 1 calc R .
C57 C 0.5504 0.6002 0.8528 0.117(6) Uani 1 1 d D U
H57A H 0.5267 0.5983 0.8837 0.140 Uiso 1 1 calc R .
H57B H 0.5318 0.6522 0.8387 0.140 Uiso 1 1 calc R .
C58 C 0.6333 0.5659 0.8543 0.117(6) Uani 1 1 d D U
H58A H 0.6573 0.5618 0.8233 0.141 Uiso 1 1 calc R .
H58B H 0.6469 0.5971 0.8679 0.141 Uiso 1 1 calc R .
C59 C 0.6588 0.4901 0.8822 0.117(6) Uani 1 1 d D U
H59A H 0.6735 0.4909 0.9115 0.140 Uiso 1 1 calc R .
H59B H 0.7017 0.4541 0.8662 0.140 Uiso 1 1 calc R .
C60 C 0.5964 0.4680 0.8900 0.114(5) Uani 1 1 d D U
H60A H 0.6141 0.4165 0.9048 0.137 Uiso 1 1 calc R .
H60B H 0.5564 0.4996 0.9099 0.137 Uiso 1 1 calc R .
C61 C 0.2812 0.6233 0.8770 0.081(13) Uani 1 1 d . U
H61 H 0.2484 0.6022 0.8949 0.097 Uiso 1 1 calc R .
C62 C 0.2350 0.7016 0.8542 0.11(2) Uani 1 1 d . U
H62A H 0.2661 0.7242 0.8368 0.138 Uiso 1 1 calc R .
H62B H 0.2009 0.7028 0.8342 0.138 Uiso 1 1 calc R .
C63 C 0.1960 0.7373 0.8937 0.14(3) Uani 1 1 d . U
H63A H 0.1733 0.7077 0.9133 0.173 Uiso 1 1 calc R .
H63B H 0.1565 0.7862 0.8839 0.173 Uiso 1 1 calc R .
C64 C 0.2483 0.7455 0.9201 0.108(19) Uani 1 1 d . U
H64A H 0.2758 0.7699 0.9000 0.130 Uiso 1 1 calc R .
H64B H 0.2208 0.7749 0.9447 0.130 Uiso 1 1 calc R .
C65 C 0.2930 0.6784 0.9367 0.14(3) Uani 1 1 d . U
H65A H 0.2657 0.6599 0.9615 0.170 Uiso 1 1 calc R .
H65B H 0.3327 0.6806 0.9499 0.170 Uiso 1 1 calc R .
C66 C 0.3266 0.6249 0.9047 0.15(3) Uani 1 1 d . U
H66A H 0.3654 0.6350 0.8854 0.175 Uiso 1 1 calc R .
H66B H 0.3507 0.5754 0.9221 0.175 Uiso 1 1 calc R .
C67 C 0.1799 0.6078 0.6957 0.082(13) Uani 1 1 d . U
H67 H 0.2325 0.5881 0.6841 0.098 Uiso 1 1 calc R .
C68 C 0.1398 0.5978 0.6642 0.060(9) Uani 1 1 d . U
H68A H 0.0885 0.6121 0.6768 0.072 Uiso 1 1 calc R .
H68B H 0.1620 0.5453 0.6608 0.072 Uiso 1 1 calc R .
C69 C 0.1399 0.6449 0.6158 0.109(19) Uani 1 1 d . U
H69A H 0.1911 0.6270 0.6024 0.131 Uiso 1 1 calc R .
H69B H 0.1121 0.6353 0.5964 0.131 Uiso 1 1 calc R .
C70 C 0.1073 0.7297 0.6145 0.107(19) Uani 1 1 d . U
H70A H 0.0539 0.7522 0.6227 0.128 Uiso 1 1 calc R .
H70B H 0.1179 0.7544 0.5847 0.128 Uiso 1 1 calc R .
C71 C 0.1522 0.7304 0.6525 0.088(14) Uani 1 1 d . U
H71A H 0.2043 0.7097 0.6409 0.105 Uiso 1 1 calc R .
H71B H 0.1371 0.7826 0.6543 0.105 Uiso 1 1 calc R .
C72 C 0.1500 0.6951 0.6978 0.075(12) Uani 1 1 d . U
H72A H 0.0993 0.7157 0.7119 0.091 Uiso 1 1 calc R .
H72B H 0.1815 0.7025 0.7157 0.091 Uiso 1 1 calc R .
C73 C 0.1629 0.4720 0.9648 0.147(7) Uani 1 1 d D U
H73 H 0.1095 0.5055 0.9690 0.176 Uiso 1 1 calc R .
C74 C 0.1747 0.4243 1.0107 0.148(7) Uani 1 1 d D U
H74A H 0.1969 0.3720 1.0067 0.178 Uiso 1 1 calc R .
H74B H 0.1270 0.4361 1.0283 0.178 Uiso 1 1 calc R .
C75 C 0.2247 0.4371 1.0361 0.149(7) Uani 1 1 d D U
H75A H 0.2718 0.4273 1.0180 0.178 Uiso 1 1 calc R .
H75B H 0.2350 0.4034 1.0650 0.178 Uiso 1 1 calc R .
C76 C 0.1872 0.5165 1.0452 0.149(8) Uani 1 1 d D U
H76A H 0.2150 0.5234 1.0661 0.179 Uiso 1 1 calc R .
H76B H 0.1371 0.5284 1.0594 0.179 Uiso 1 1 calc R .
C77 C 0.1838 0.5671 1.0007 0.148(7) Uani 1 1 d D U
H77A H 0.1356 0.6107 0.9998 0.178 Uiso 1 1 calc R .
H77B H 0.2223 0.5839 0.9978 0.178 Uiso 1 1 calc R .
C78 C 0.1950 0.5257 0.9621 0.148(7) Uani 1 1 d D U
H78A H 0.2485 0.4983 0.9556 0.177 Uiso 1 1 calc R .
H78B H 0.1763 0.5629 0.9354 0.177 Uiso 1 1 calc R .
C79 C -0.0597 0.5312 0.8226 0.107(5) Uani 1 1 d D U
H79 H -0.0419 0.4785 0.8196 0.128 Uiso 1 1 calc R .
C80 C -0.0894 0.5272 0.8719 0.110(5) Uani 1 1 d D U
H80A H -0.0628 0.4768 0.8876 0.132 Uiso 1 1 calc R .
H80B H -0.0809 0.5608 0.8866 0.132 Uiso 1 1 calc R .
C81 C -0.1711 0.5481 0.8762 0.111(5) Uani 1 1 d D U
H81A H -0.1812 0.5170 0.8601 0.134 Uiso 1 1 calc R .
H81B H -0.1892 0.5424 0.9082 0.134 Uiso 1 1 calc R .
C82 C -0.2067 0.6273 0.8550 0.111(6) Uani 1 1 d D U
H82A H -0.2605 0.6450 0.8574 0.134 Uiso 1 1 calc R .
H82B H -0.1957 0.6573 0.8714 0.134 Uiso 1 1 calc R .
C83 C -0.1798 0.6364 0.8061 0.111(5) Uani 1 1 d D U
H83A H -0.1582 0.6713 0.8010 0.134 Uiso 1 1 calc R .
H83B H -0.2215 0.6568 0.7871 0.134 Uiso 1 1 calc R .
C84 C -0.1230 0.5635 0.7927 0.110(5) Uani 1 1 d D U
H84A H -0.1048 0.5705 0.7608 0.132 Uiso 1 1 calc R .
H84B H -0.1453 0.5293 0.7960 0.132 Uiso 1 1 calc R .
C85 C 0.0764 0.4583 0.6330 0.069(11) Uani 1 1 d . U
H85 H 0.1165 0.4729 0.6206 0.083 Uiso 1 1 calc R .
C86 C 0.0036 0.5269 0.6413 0.11(2) Uani 1 1 d . U
H86A H 0.0099 0.5525 0.6633 0.138 Uiso 1 1 calc R .
H86B H -0.0091 0.5611 0.6127 0.138 Uiso 1 1 calc R .
C87 C -0.0575 0.5057 0.6589 0.077(12) Uani 1 1 d . U
H87A H -0.1034 0.5502 0.6639 0.092 Uiso 1 1 calc R .
H87B H -0.0459 0.4732 0.6881 0.092 Uiso 1 1 calc R .
C88 C -0.0688 0.4636 0.6231 0.090(15) Uani 1 1 d . U
H88A H -0.1083 0.4492 0.6357 0.108 Uiso 1 1 calc R .
H88B H -0.0848 0.4982 0.5949 0.108 Uiso 1 1 calc R .
C89 C -0.0038 0.3993 0.6122 0.092(15) Uani 1 1 d . U
H89A H -0.0123 0.3821 0.5865 0.110 Uiso 1 1 calc R .
H89B H 0.0050 0.3599 0.6384 0.110 Uiso 1 1 calc R .
C90 C 0.0671 0.4130 0.5997 0.086(14) Uani 1 1 d . U
H90A H 0.0649 0.4398 0.5687 0.103 Uiso 1 1 calc R .
H90B H 0.1108 0.3650 0.5999 0.103 Uiso 1 1 calc R .
C91 C 0.4195 0.2107 0.5583 0.070(11) Uani 1 1 d . U
H91 H 0.4600 0.1633 0.5705 0.084 Uiso 1 1 calc R .
C92 C 0.3621 0.1944 0.5437 0.058(9) Uani 1 1 d . U
H92A H 0.3443 0.1681 0.5699 0.070 Uiso 1 1 calc R .
H92B H 0.3199 0.2412 0.5339 0.070 Uiso 1 1 calc R .
C93 C 0.3900 0.1499 0.5068 0.095(16) Uani 1 1 d . U
H93A H 0.3517 0.1393 0.4986 0.114 Uiso 1 1 calc R .
H93B H 0.4329 0.1029 0.5154 0.114 Uiso 1 1 calc R .
C94 C 0.4150 0.2050 0.4615 0.107(19) Uani 1 1 d . U
H94A H 0.4309 0.1821 0.4337 0.129 Uiso 1 1 calc R .
H94B H 0.3743 0.2547 0.4555 0.129 Uiso 1 1 calc R .
C95 C 0.4783 0.2069 0.4800 0.087(14) Uani 1 1 d . U
H95A H 0.5007 0.2329 0.4567 0.105 Uiso 1 1 calc R .
H95B H 0.5162 0.1562 0.4881 0.105 Uiso 1 1 calc R .
C96 C 0.4497 0.2475 0.5233 0.097(16) Uani 1 1 d . U
H96A H 0.4909 0.2503 0.5343 0.117 Uiso 1 1 calc R .
H96B H 0.4121 0.2982 0.5149 0.117 Uiso 1 1 calc R .
C97 C 0.4415 0.0237 0.6548 0.059(9) Uani 1 1 d . U
H97 H 0.4027 0.0734 0.6441 0.071 Uiso 1 1 calc R .
C98 C 0.4055 -0.0171 0.6879 0.071(11) Uani 1 1 d . U
H98A H 0.4441 -0.0636 0.7017 0.085 Uiso 1 1 calc R .
H98B H 0.3779 0.0127 0.7124 0.085 Uiso 1 1 calc R .
C99 C 0.3548 -0.0340 0.6681 0.076(12) Uani 1 1 d . U
H99A H 0.3095 0.0116 0.6615 0.092 Uiso 1 1 calc R .
H99B H 0.3412 -0.0687 0.6902 0.092 Uiso 1 1 calc R .
C100 C 0.3887 -0.0673 0.6250 0.099(17) Uani 1 1 d . U
H10C H 0.3500 -0.0679 0.6098 0.118 Uiso 1 1 calc R .
H10D H 0.4252 -0.1187 0.6328 0.118 Uiso 1 1 calc R .
C101 C 0.4290 -0.0225 0.5896 0.071(11) Uani 1 1 d . U
H10E H 0.4558 -0.0500 0.5642 0.085 Uiso 1 1 calc R .
H10F H 0.3918 0.0264 0.5774 0.085 Uiso 1 1 calc R .
C102 C 0.4801 -0.0143 0.6142 0.075(12) Uani 1 1 d . U
H10G H 0.5030 0.0144 0.5938 0.090 Uiso 1 1 calc R .
H10H H 0.5195 -0.0633 0.6240 0.090 Uiso 1 1 calc R .
C103 C 0.5713 -0.1070 0.7858 0.067(10) Uani 1 1 d . U
H103 H 0.5244 -0.0792 0.7708 0.080 Uiso 1 1 calc R .
C104 C 0.5673 -0.1707 0.8220 0.076(12) Uani 1 1 d . U
H10I H 0.6139 -0.1985 0.8367 0.091 Uiso 1 1 calc R .
H10J H 0.5273 -0.1504 0.8454 0.091 Uiso 1 1 calc R .
C105 C 0.5534 -0.2209 0.7985 0.080(13) Uani 1 1 d . U
H10K H 0.5047 -0.1940 0.7863 0.096 Uiso 1 1 calc R .
H10L H 0.5538 -0.2634 0.8204 0.096 Uiso 1 1 calc R .
C106 C 0.6194 -0.2509 0.7558 0.107(19) Uani 1 1 d . U
H10M H 0.6674 -0.2837 0.7681 0.128 Uiso 1 1 calc R .
H10N H 0.6074 -0.2785 0.7380 0.128 Uiso 1 1 calc R .
C107 C 0.6221 -0.1870 0.7278 0.079(13) Uani 1 1 d . U
H10O H 0.5755 -0.1589 0.7132 0.095 Uiso 1 1 calc R .
H10P H 0.6617 -0.2041 0.7036 0.095 Uiso 1 1 calc R .
C108 C 0.6348 -0.1327 0.7508 0.059(9) Uani 1 1 d . U
H10Q H 0.6819 -0.1580 0.7650 0.071 Uiso 1 1 calc R .
H10R H 0.6350 -0.0909 0.7285 0.071 Uiso 1 1 calc R .
C109 C 0.7928 -0.0610 0.8341 0.075(12) Uani 1 1 d . U
H109 H 0.7442 -0.0451 0.8518 0.090 Uiso 1 1 calc R .
C110 C 0.8577 -0.1047 0.8699 0.061(9) Uani 1 1 d . U
H11C H 0.9066 -0.1189 0.8535 0.073 Uiso 1 1 calc R .
H11D H 0.8520 -0.0726 0.8918 0.073 Uiso 1 1 calc R .
C111 C 0.8492 -0.1785 0.8964 0.11(2) Uani 1 1 d . U
H11E H 0.8896 -0.2082 0.9162 0.134 Uiso 1 1 calc R .
H11F H 0.8024 -0.1637 0.9154 0.134 Uiso 1 1 calc R .
C112 C 0.8509 -0.2232 0.8628 0.079(13) Uani 1 1 d . U
H11G H 0.8405 -0.2645 0.8786 0.095 Uiso 1 1 calc R .
H11H H 0.9002 -0.2439 0.8468 0.095 Uiso 1 1 calc R .
C113 C 0.7925 -0.1746 0.8279 0.086(14) Uani 1 1 d . U
H11I H 0.7977 -0.2047 0.8049 0.104 Uiso 1 1 calc R .
H11J H 0.7432 -0.1611 0.8437 0.104 Uiso 1 1 calc R .
C114 C 0.7965 -0.1060 0.8042 0.070(11) Uani 1 1 d . U
H11K H 0.8429 -0.1191 0.7849 0.084 Uiso 1 1 calc R .
H11L H 0.7557 -0.0784 0.7845 0.084 Uiso 1 1 calc R .
C115 C 0.7794 0.2077 0.9040 0.072(11) Uani 1 1 d . U
H115 H 0.7976 0.2229 0.8730 0.086 Uiso 1 1 calc R .
C116 C 0.7476 0.2791 0.9357 0.089(15) Uani 1 1 d . U
H11M H 0.7053 0.3220 0.9221 0.107 Uiso 1 1 calc R .
H11N H 0.7316 0.2635 0.9667 0.107 Uiso 1 1 calc R .
C117 C 0.8127 0.3007 0.9367 0.12(2) Uani 1 1 d . U
H11O H 0.7981 0.3393 0.9558 0.138 Uiso 1 1 calc R .
H11P H 0.8295 0.3169 0.9060 0.138 Uiso 1 1 calc R .
C118 C 0.8743 0.2225 0.9588 0.14(3) Uani 1 1 d . U
H11Q H 0.9170 0.2293 0.9636 0.164 Uiso 1 1 calc R .
H11R H 0.8541 0.2076 0.9887 0.164 Uiso 1 1 calc R .
C119 C 0.9010 0.1599 0.9305 0.092(15) Uani 1 1 d . U
H11S H 0.9177 0.1756 0.8997 0.110 Uiso 1 1 calc R .
H11T H 0.9431 0.1167 0.9441 0.110 Uiso 1 1 calc R .
C120 C 0.8440 0.1399 0.9282 0.088(14) Uani 1 1 d . U
H12C H 0.8263 0.1249 0.9589 0.106 Uiso 1 1 calc R .
H12D H 0.8629 0.0980 0.9111 0.106 Uiso 1 1 calc R .
C121 C 0.6421 0.0492 0.9534 0.065(10) Uani 1 1 d . U
H121 H 0.6357 0.1009 0.9464 0.078 Uiso 1 1 calc R .
C122 C 0.5944 0.0415 0.9962 0.066(10) Uani 1 1 d . U
H12E H 0.5961 -0.0079 1.0017 0.079 Uiso 1 1 calc R .
H12F H 0.5429 0.0783 0.9926 0.079 Uiso 1 1 calc R .
C123 C 0.6237 0.0535 1.0369 0.086(14) Uani 1 1 d . U
H12G H 0.6175 0.1045 1.0328 0.104 Uiso 1 1 calc R .
H12H H 0.5958 0.0450 1.0653 0.104 Uiso 1 1 calc R .
C124 C 0.7029 0.0008 1.0390 0.11(2) Uani 1 1 d . U
H12I H 0.7220 0.0102 1.0637 0.132 Uiso 1 1 calc R .
H12J H 0.7070 -0.0495 1.0469 0.132 Uiso 1 1 calc R .
C125 C 0.7501 0.0039 0.9972 0.060(9) Uani 1 1 d . U
H12K H 0.7987 -0.0391 0.9995 0.072 Uiso 1 1 calc R .
H12L H 0.7572 0.0489 0.9930 0.072 Uiso 1 1 calc R .
C126 C 0.7124 0.0041 0.9555 0.076(12) Uani 1 1 d . U
H12M H 0.7390 0.0165 0.9275 0.091 Uiso 1 1 calc R .
H12N H 0.7188 -0.0464 0.9559 0.091 Uiso 1 1 calc R .
C127 C 0.3692 0.2097 0.9773 0.066(10) Uani 1 1 d . U
H127 H 0.4135 0.2191 0.9711 0.079 Uiso 1 1 calc R .
C128 C 0.3044 0.2785 0.9843 0.072(11) Uani 1 1 d . U
H12O H 0.2602 0.2698 0.9904 0.086 Uiso 1 1 calc R .
H12P H 0.2983 0.3150 0.9569 0.086 Uiso 1 1 calc R .
C129 C 0.3134 0.3085 1.0253 0.079(13) Uani 1 1 d D U
C130 C 0.3143 0.2508 1.0675 0.084(14) Uani 1 1 d . U
H13A H 0.3154 0.2690 1.0950 0.101 Uiso 1 1 calc R .
H13B H 0.2691 0.2445 1.0702 0.101 Uiso 1 1 calc R .
C131 C 0.3785 0.1797 1.0638 0.089(14) Uani 1 1 d . U
H13C H 0.3774 0.1439 1.0905 0.106 Uiso 1 1 calc R .
H13D H 0.4238 0.1854 1.0630 0.106 Uiso 1 1 calc R .
C132 C 0.3795 0.1498 1.0201 0.065(10) Uani 1 1 d . U
H13E H 0.3397 0.1346 1.0236 0.077 Uiso 1 1 calc R .
H13F H 0.4266 0.1061 1.0159 0.077 Uiso 1 1 calc R .
C133 C 0.3210 0.0223 0.8212 0.070(11) Uani 1 1 d . U
H133 H 0.3402 0.0281 0.7890 0.084 Uiso 1 1 calc R .
C134 C 0.2372 0.0452 0.8232 0.078(12) Uani 1 1 d . U
H13G H 0.2186 0.0369 0.8550 0.094 Uiso 1 1 calc R .
H13H H 0.2111 0.0981 0.8119 0.094 Uiso 1 1 calc R .
C135 C 0.2213 0.0016 0.7952 0.094(16) Uani 1 1 d . U
H13I H 0.2410 0.0079 0.7635 0.113 Uiso 1 1 calc R .
H13J H 0.1679 0.0183 0.7956 0.113 Uiso 1 1 calc R .
C136 C 0.2616 -0.0849 0.8180 0.081(13) Uani 1 1 d . U
H13K H 0.2442 -0.0914 0.8501 0.098 Uiso 1 1 calc R .
H13L H 0.2524 -0.1165 0.8018 0.098 Uiso 1 1 calc R .
C137 C 0.3408 -0.1024 0.8130 0.105(18) Uani 1 1 d . U
H13M H 0.3551 -0.0902 0.7809 0.126 Uiso 1 1 calc R .
H13N H 0.3697 -0.1558 0.8219 0.126 Uiso 1 1 calc R .
C138 C 0.3616 -0.0595 0.8426 0.079(13) Uani 1 1 d . U
H13O H 0.3441 -0.0668 0.8747 0.095 Uiso 1 1 calc R .
H13P H 0.4151 -0.0760 0.8405 0.095 Uiso 1 1 calc R .
C139 C 0.1684 0.1933 0.6713 0.075(12) Uani 1 1 d . U
H139 H 0.1324 0.2451 0.6742 0.091 Uiso 1 1 calc R .
C140 C 0.1377 0.1408 0.6932 0.075(12) Uani 1 1 d . U
H14C H 0.1297 0.1411 0.7262 0.090 Uiso 1 1 calc R .
H14D H 0.1721 0.0905 0.6874 0.090 Uiso 1 1 calc R .
C141 C 0.0633 0.1661 0.6729 0.094(16) Uani 1 1 d . U
H14E H 0.0325 0.2195 0.6723 0.113 Uiso 1 1 calc R .
H14F H 0.0357 0.1395 0.6901 0.113 Uiso 1 1 calc R .
C142 C 0.0894 0.1448 0.6218 0.084(14) Uani 1 1 d . U
H14G H 0.0473 0.1533 0.6059 0.101 Uiso 1 1 calc R .
H14H H 0.1261 0.0929 0.6223 0.101 Uiso 1 1 calc R .
C143 C 0.1255 0.2009 0.5978 0.12(2) Uani 1 1 d . U
H14I H 0.1409 0.1944 0.5658 0.143 Uiso 1 1 calc R .
H14J H 0.0885 0.2524 0.5989 0.143 Uiso 1 1 calc R .
C144 C 0.1946 0.1842 0.6235 0.077(12) Uani 1 1 d . U
H14K H 0.2328 0.1335 0.6214 0.093 Uiso 1 1 calc R .
H14L H 0.2157 0.2187 0.6099 0.093 Uiso 1 1 calc R .
C145 C 0.1584 0.2405 0.8727 0.082(13) Uani 1 1 d . U
H145 H 0.2075 0.1970 0.8743 0.098 Uiso 1 1 calc R .
C146 C 0.1412 0.2891 0.9100 0.075(12) Uani 1 1 d . U
H14M H 0.0924 0.3315 0.9069 0.090 Uiso 1 1 calc R .
H14N H 0.1782 0.3080 0.9071 0.090 Uiso 1 1 calc R .
C147 C 0.1429 0.2402 0.9573 0.082(13) Uani 1 1 d . U
H14O H 0.1917 0.1978 0.9608 0.098 Uiso 1 1 calc R .
H14P H 0.1317 0.2692 0.9821 0.098 Uiso 1 1 calc R .
C148 C 0.0888 0.2162 0.9578 0.088(14) Uani 1 1 d . U
H14Q H 0.0408 0.2597 0.9547 0.105 Uiso 1 1 calc R .
H14R H 0.0863 0.1869 0.9875 0.105 Uiso 1 1 calc R .
C149 C 0.1011 0.1711 0.9217 0.086(14) Uani 1 1 d . U
H14S H 0.0628 0.1539 0.9251 0.103 Uiso 1 1 calc R .
H14T H 0.1495 0.1278 0.9234 0.103 Uiso 1 1 calc R .
C150 C 0.0977 0.2207 0.8766 0.075(12) Uani 1 1 d . U
H15C H 0.1025 0.1947 0.8514 0.090 Uiso 1 1 calc R .
H15D H 0.0503 0.2654 0.8757 0.090 Uiso 1 1 calc R .
C151 C 0.5009 0.3328 0.9511 0.087(14) Uani 1 1 d D U
H151 H 0.5433 0.3364 0.9316 0.105 Uiso 1 1 calc R .
C152 C 0.5316 0.2628 0.9843 0.083(13) Uani 1 1 d D U
H15E H 0.5596 0.2211 0.9671 0.100 Uiso 1 1 calc R .
H15F H 0.4902 0.2553 1.0018 0.100 Uiso 1 1 calc R .
C153 C 0.5813 0.2605 1.0174 0.103(18) Uani 1 1 d D U
H15G H 0.5985 0.2139 1.0385 0.124 Uiso 1 1 calc R .
H15H H 0.6241 0.2672 1.0015 0.124 Uiso 1 1 calc R .
C154 C 0.5300 0.3254 1.0418 0.11(2) Uani 1 1 d D U
H15I H 0.4836 0.3222 1.0527 0.136 Uiso 1 1 calc R .
H15J H 0.5529 0.3250 1.0682 0.136 Uiso 1 1 calc R .
C155 C 0.5151 0.3958 1.0090 0.108(19) Uani 1 1 d D U
H15K H 0.4909 0.4390 1.0251 0.129 Uiso 1 1 calc R .
H15L H 0.5613 0.3945 0.9929 0.129 Uiso 1 1 calc R .
C156 C 0.4652 0.3986 0.9763 0.090(15) Uani 1 1 d D U
H15M H 0.4523 0.4441 0.9543 0.108 Uiso 1 1 calc R .
H15N H 0.4193 0.4001 0.9931 0.108 Uiso 1 1 calc R .

loop_
_atom_site_aniso_label
_atom_site_aniso_U_11
_atom_site_aniso_U_22
_atom_site_aniso_U_33
_atom_site_aniso_U_23
_atom_site_aniso_U_13
_atom_site_aniso_U_12
Au1 0.0552(8) 0.0532(8) 0.0581(9) -0.0134(7) -0.0084(6) -0.0238(7)
Au2 0.0493(7) 0.0539(8) 0.0542(9) -0.0154(7) -0.0052(6) -0.0239(7)
Au3 0.0573(8) 0.0548(9) 0.0579(9) -0.0113(7) -0.0085(6) -0.0240(7)
Au4 0.0514(8) 0.0551(9) 0.0609(10) -0.0123(7) -0.0068(6) -0.0259(7)
Au5 0.0531(8) 0.0516(8) 0.0552(9) -0.0154(7) -0.0049(6) -0.0241(7)
Au6 0.0524(8) 0.0534(8) 0.0567(9) -0.0135(7) -0.0065(6) -0.0224(7)
Au7 0.0544(8) 0.0535(8) 0.0579(9) -0.0149(7) -0.0051(6) -0.0241(7)
Au8 0.0600(9) 0.0509(8) 0.0651(10) -0.0128(7) -0.0100(7) -0.0233(7)
Au9 0.0650(9) 0.0560(9) 0.0639(10) -0.0098(7) -0.0115(7) -0.0252(8)
Au10 0.0695(10) 0.0616(10) 0.0711(11) -0.0092(8) -0.0153(8) -0.0309(8)
Au11 0.0832(12) 0.0763(12) 0.0702(12) -0.0142(9) -0.0097(9) -0.0469(10)
Au12 0.0572(8) 0.0577(9) 0.0611(10) -0.0143(7) -0.0077(7) -0.0270(7)
Au13 0.0623(9) 0.0621(10) 0.0712(11) -0.0170(8) -0.0108(7) -0.0262(8)
Au14 0.0579(9) 0.0580(9) 0.0663(10) -0.0166(8) -0.0069(7) -0.0203(7)
Au15 0.0606(9) 0.0559(9) 0.0632(10) -0.0108(7) -0.0078(7) -0.0286(7)
Au16 0.0565(8) 0.0553(9) 0.0596(9) -0.0147(7) -0.0063(6) -0.0266(7)
Au17 0.0545(8) 0.0576(9) 0.0632(10) -0.0142(7) -0.0040(7) -0.0276(7)
Au18 0.0677(10) 0.0610(10) 0.0664(11) -0.0148(8) -0.0088(7) -0.0297(8)
Au19 0.0580(9) 0.0673(10) 0.0709(11) -0.0167(8) -0.0084(7) -0.0296(8)
Au20 0.0560(8) 0.0607(9) 0.0776(12) -0.0163(8) -0.0141(7) -0.0236(8)
Au21 0.0587(9) 0.0599(9) 0.0695(11) -0.0165(8) -0.0103(7) -0.0245(8)
Au22 0.0585(8) 0.0581(9) 0.0593(10) -0.0125(7) -0.0034(7) -0.0274(7)
Au23 0.0668(10) 0.0630(10) 0.0737(12) -0.0097(8) -0.0060(8) -0.0328(8)
Au24 0.0572(9) 0.0741(11) 0.0740(11) -0.0093(9) -0.0117(7) -0.0330(8)
Au25 0.0643(10) 0.0705(11) 0.0933(14) -0.0165(10) -0.0101(9) -0.0309(9)
Au26 0.0576(8) 0.0641(10) 0.0607(10) -0.0140(7) -0.0072(7) -0.0270(8)
Au27 0.0673(10) 0.0628(10) 0.0733(12) -0.0179(8) -0.0046(8) -0.0280(8)
Au28 0.0712(10) 0.0747(12) 0.0818(13) -0.0176(9) -0.0117(9) -0.0376(9)
Au29 0.0575(8) 0.0576(9) 0.0637(10) -0.0146(7) -0.0100(7) -0.0249(7)
Au30 0.0678(10) 0.0630(10) 0.0721(11) -0.0193(8) -0.0112(8) -0.0254(8)
Au31 0.0624(9) 0.0679(10) 0.0778(12) -0.0282(9) 0.0002(8) -0.0271(8)
Au32 0.0706(10) 0.0695(11) 0.0791(13) -0.0264(9) -0.0101(8) -0.0254(9)
Au33 0.0600(9) 0.0569(9) 0.0778(12) -0.0199(8) -0.0087(8) -0.0231(8)
Au34 0.0579(9) 0.0630(10) 0.0754(11) -0.0207(8) -0.0068(7) -0.0261(8)
Au35 0.0626(9) 0.0705(10) 0.0597(10) -0.0133(8) -0.0055(7) -0.0324(8)
Au36 0.0593(8) 0.0578(9) 0.0599(10) -0.0164(7) -0.0088(7) -0.0251(7)
Au37 0.0696(10) 0.0701(11) 0.0612(10) -0.0155(8) -0.0051(7) -0.0354(9)
Au38 0.0660(9) 0.0665(10) 0.0677(11) -0.0126(8) -0.0075(7) -0.0340(8)
Au39 0.0599(9) 0.0673(10) 0.0666(11) -0.0115(8) -0.0066(7) -0.0295(8)
Au40 0.0716(13) 0.201(4) 0.112(2) -0.081(2) 0.0018(13) -0.0321(18)
Au41 0.0675(10) 0.0777(12) 0.0829(13) -0.0164(10) -0.0087(9) -0.0295(10)
Au42 0.0667(10) 0.0686(11) 0.0924(14) -0.0233(10) -0.0058(9) -0.0249(9)
S1 0.070(4) 0.072(5) 0.070(5) -0.013(4) -0.009(4) -0.032(4)
S2 0.076(6) 0.063(6) 0.066(6) -0.015(5) -0.008(5) -0.029(5)
S3 0.090(5) 0.081(5) 0.085(5) -0.019(4) -0.016(4) -0.046(4)
S4 0.067(6) 0.059(6) 0.083(7) -0.015(5) -0.013(5) -0.028(5)
S5 0.079(5) 0.075(5) 0.077(5) -0.018(4) -0.010(4) -0.034(4)
S6 0.065(6) 0.064(6) 0.070(7) -0.013(5) -0.014(4) -0.022(5)
S7 0.069(6) 0.068(6) 0.063(6) -0.017(5) -0.008(4) -0.022(5)
S8 0.074(7) 0.077(7) 0.101(9) -0.021(6) -0.013(6) -0.036(6)
S9 0.058(5) 0.075(7) 0.077(7) -0.010(5) -0.011(5) -0.030(5)
S10 0.102(6) 0.104(6) 0.110(6) -0.019(5) -0.018(5) -0.059(5)
S11 0.070(6) 0.065(6) 0.061(6) -0.019(5) -0.006(4) -0.030(5)
S12 0.081(7) 0.069(6) 0.085(8) -0.028(6) -0.010(5) -0.035(6)
S13 0.139(8) 0.144(8) 0.148(8) -0.024(6) -0.010(6) -0.065(6)
S14 0.101(6) 0.104(6) 0.102(6) -0.020(5) -0.008(5) -0.046(5)
S15 0.065(6) 0.071(7) 0.091(8) -0.009(6) -0.009(5) -0.034(5)
S16 0.057(5) 0.056(5) 0.080(7) -0.016(5) -0.013(4) -0.023(4)
S17 0.071(6) 0.051(5) 0.072(7) -0.011(4) -0.022(5) -0.019(5)
S18 0.072(6) 0.063(6) 0.064(6) -0.009(5) -0.017(5) -0.030(5)
S19 0.054(5) 0.067(6) 0.068(6) -0.009(5) -0.003(4) -0.029(5)
S20 0.061(5) 0.081(7) 0.081(7) -0.027(6) -0.003(5) -0.034(5)
S21 0.067(6) 0.062(6) 0.062(6) -0.015(4) -0.011(4) -0.023(5)
S22 0.072(6) 0.082(7) 0.066(7) -0.015(5) -0.011(5) -0.037(6)
S23 0.065(5) 0.066(6) 0.065(6) -0.018(5) -0.001(4) -0.032(5)
S24 0.056(5) 0.064(6) 0.070(6) -0.008(5) -0.012(4) -0.028(4)
S25 0.065(6) 0.066(6) 0.077(7) -0.024(5) -0.009(5) -0.025(5)
S26 0.078(6) 0.059(6) 0.071(7) -0.016(5) -0.016(5) -0.024(5)
C1 0.076(4) 0.076(4) 0.076(4) -0.011(3) -0.007(3) -0.033(3)
C2 0.076(5) 0.077(5) 0.077(5) -0.011(3) -0.007(3) -0.035(3)
C3 0.078(5) 0.078(5) 0.078(5) -0.010(3) -0.007(3) -0.035(3)
C4 0.080(5) 0.080(5) 0.080(5) -0.011(3) -0.007(3) -0.035(3)
C5 0.080(5) 0.080(5) 0.080(5) -0.011(3) -0.006(3) -0.035(3)
C6 0.078(5) 0.078(5) 0.078(5) -0.011(3) -0.006(3) -0.034(3)
C7 0.090(15) 0.090(15) 0.089(15) -0.013(5) -0.007(5) -0.039(8)
C8 0.125(19) 0.126(18) 0.125(19) -0.018(6) -0.010(5) -0.055(9)
C9 0.132(19) 0.131(18) 0.133(19) -0.020(6) -0.011(5) -0.059(9)
C10 0.19(4) 0.19(4) 0.19(4) -0.027(8) -0.015(6) -0.082(19)
C11 0.12(2) 0.12(2) 0.12(2) -0.017(6) -0.009(5) -0.051(10)
C12 0.079(13) 0.080(13) 0.081(14) -0.012(5) -0.007(5) -0.036(7)
C13 0.093(5) 0.090(5) 0.091(5) -0.015(3) -0.009(3) -0.042(3)
C14 0.095(5) 0.094(5) 0.094(5) -0.014(3) -0.008(3) -0.041(3)
C15 0.096(5) 0.095(5) 0.096(5) -0.014(3) -0.007(3) -0.041(3)
C16 0.096(6) 0.095(6) 0.096(6) -0.014(3) -0.007(3) -0.042(3)
C17 0.095(5) 0.094(5) 0.095(5) -0.014(3) -0.008(3) -0.042(3)
C18 0.094(5) 0.093(5) 0.094(5) -0.014(3) -0.008(3) -0.041(3)
C19 0.056(9) 0.054(10) 0.055(10) -0.009(5) -0.005(5) -0.023(6)
C20 0.059(10) 0.059(10) 0.060(10) -0.010(5) -0.006(5) -0.026(6)
C21 0.071(12) 0.070(12) 0.071(12) -0.010(5) -0.005(5) -0.031(6)
C22 0.12(2) 0.12(2) 0.12(2) -0.018(6) -0.011(5) -0.052(10)
C23 0.078(13) 0.078(13) 0.077(13) -0.009(5) -0.005(5) -0.035(7)
C24 0.080(13) 0.080(13) 0.080(13) -0.011(5) -0.006(5) -0.037(7)
C25 0.082(4) 0.080(4) 0.081(4) -0.014(3) -0.008(3) -0.035(3)
C26 0.084(5) 0.082(5) 0.083(5) -0.014(3) -0.008(3) -0.036(3)
C27 0.084(5) 0.084(5) 0.084(5) -0.013(3) -0.007(3) -0.037(3)
C28 0.084(5) 0.083(5) 0.084(5) -0.013(3) -0.007(3) -0.037(3)
C29 0.084(5) 0.083(5) 0.083(5) -0.013(3) -0.007(3) -0.037(3)
C30 0.083(5) 0.083(5) 0.083(5) -0.013(3) -0.008(3) -0.036(3)
C31 0.068(11) 0.068(12) 0.070(12) -0.010(5) -0.005(5) -0.030(6)
C32 0.063(10) 0.063(11) 0.063(11) -0.009(5) -0.006(5) -0.028(6)
C33 0.082(14) 0.081(14) 0.082(14) -0.013(5) -0.005(5) -0.036(7)
C34 0.099(17) 0.099(17) 0.099(17) -0.014(6) -0.008(5) -0.044(9)
C35 0.098(17) 0.098(17) 0.098(17) -0.014(6) -0.007(5) -0.044(8)
C36 0.071(12) 0.070(12) 0.068(12) -0.009(5) -0.005(5) -0.031(6)
C37 0.074(12) 0.072(12) 0.075(12) -0.011(5) -0.005(5) -0.032(7)
C38 0.096(17) 0.096(17) 0.096(17) -0.013(6) -0.008(5) -0.044(8)
C39 0.101(18) 0.101(18) 0.102(18) -0.015(6) -0.008(5) -0.045(9)
C40 0.086(15) 0.085(15) 0.087(15) -0.011(5) -0.006(5) -0.038(8)
C41 0.094(16) 0.095(16) 0.095(16) -0.014(5) -0.007(5) -0.041(8)
C42 0.108(19) 0.107(19) 0.108(19) -0.015(6) -0.009(5) -0.049(9)
C43 0.090(15) 0.089(15) 0.088(15) -0.013(5) -0.007(5) -0.040(8)
C44 0.072(12) 0.072(12) 0.072(12) -0.012(5) -0.006(5) -0.032(7)
C45 0.103(18) 0.103(18) 0.103(18) -0.015(6) -0.009(5) -0.046(9)
C46 0.083(14) 0.083(14) 0.084(14) -0.012(5) -0.008(5) -0.036(7)
C47 0.093(16) 0.092(16) 0.093(16) -0.013(5) -0.007(5) -0.041(8)
C48 0.12(2) 0.12(2) 0.12(2) -0.018(6) -0.010(5) -0.054(11)
C49 0.059(10) 0.060(10) 0.061(10) -0.010(5) -0.005(5) -0.027(6)
C50 0.072(12) 0.071(12) 0.072(12) -0.011(5) -0.006(5) -0.032(6)
C51 0.095(16) 0.095(16) 0.095(16) -0.014(5) -0.008(5) -0.042(8)
C52 0.081(14) 0.082(14) 0.081(14) -0.010(5) -0.006(5) -0.037(7)
C53 0.086(15) 0.087(15) 0.086(15) -0.011(5) -0.008(5) -0.039(8)
C54 0.071(12) 0.071(12) 0.071(12) -0.010(5) -0.005(5) -0.031(6)
C55 0.111(5) 0.112(5) 0.113(5) -0.017(3) -0.012(3) -0.052(4)
C56 0.114(6) 0.114(6) 0.115(6) -0.017(3) -0.011(3) -0.051(4)
C57 0.117(6) 0.116(6) 0.117(6) -0.016(3) -0.010(3) -0.050(4)
C58 0.117(6) 0.117(6) 0.117(6) -0.017(3) -0.010(3) -0.051(4)
C59 0.116(6) 0.116(6) 0.117(6) -0.016(3) -0.010(3) -0.051(4)
C60 0.114(6) 0.114(6) 0.115(6) -0.017(3) -0.010(3) -0.051(4)
C61 0.080(13) 0.080(14) 0.080(14) -0.012(5) -0.007(5) -0.034(7)
C62 0.12(2) 0.11(2) 0.11(2) -0.017(6) -0.010(5) -0.051(10)
C63 0.14(3) 0.14(3) 0.14(3) -0.021(7) -0.011(6) -0.063(14)
C64 0.108(19) 0.108(19) 0.108(19) -0.016(6) -0.008(5) -0.048(9)
C65 0.14(3) 0.14(3) 0.14(3) -0.021(6) -0.011(6) -0.062(13)
C66 0.15(3) 0.15(3) 0.15(3) -0.022(7) -0.012(6) -0.064(14)
C67 0.081(14) 0.082(14) 0.082(14) -0.013(5) -0.006(5) -0.035(7)
C68 0.060(10) 0.059(10) 0.059(10) -0.008(5) -0.003(5) -0.025(6)
C69 0.11(2) 0.11(2) 0.11(2) -0.016(6) -0.010(5) -0.048(10)
C70 0.106(19) 0.107(19) 0.108(19) -0.015(6) -0.009(5) -0.047(9)
C71 0.088(15) 0.087(15) 0.088(15) -0.013(5) -0.007(5) -0.039(8)
C72 0.076(13) 0.076(13) 0.076(13) -0.012(5) -0.007(5) -0.033(7)
C73 0.145(7) 0.147(7) 0.148(7) -0.022(3) -0.011(3) -0.064(4)
C74 0.147(8) 0.148(8) 0.148(8) -0.022(4) -0.011(3) -0.065(4)
C75 0.148(8) 0.148(8) 0.149(8) -0.022(4) -0.012(3) -0.065(4)
C76 0.148(8) 0.149(8) 0.149(8) -0.022(4) -0.012(3) -0.065(4)
C77 0.148(8) 0.148(8) 0.148(8) -0.022(4) -0.012(3) -0.065(4)
C78 0.147(8) 0.148(8) 0.148(8) -0.022(4) -0.011(3) -0.065(4)
C79 0.107(5) 0.108(5) 0.107(5) -0.017(3) -0.009(3) -0.047(3)
C80 0.110(6) 0.110(6) 0.110(6) -0.016(3) -0.009(3) -0.048(4)
C81 0.111(6) 0.111(6) 0.111(6) -0.016(3) -0.009(3) -0.048(4)
C82 0.111(6) 0.112(6) 0.111(6) -0.016(3) -0.009(3) -0.049(4)
C83 0.111(6) 0.111(6) 0.111(6) -0.017(3) -0.009(3) -0.048(4)
C84 0.110(6) 0.110(6) 0.109(6) -0.016(3) -0.009(3) -0.048(4)
C85 0.070(12) 0.069(12) 0.070(12) -0.010(5) -0.006(5) -0.031(6)
C86 0.11(2) 0.11(2) 0.11(2) -0.016(6) -0.008(5) -0.051(10)
C87 0.076(13) 0.077(13) 0.077(13) -0.011(5) -0.005(5) -0.034(7)
C88 0.089(15) 0.090(15) 0.091(15) -0.012(5) -0.006(5) -0.040(8)
C89 0.092(16) 0.092(16) 0.092(16) -0.013(5) -0.008(5) -0.041(8)
C90 0.086(14) 0.086(15) 0.085(15) -0.014(5) -0.007(5) -0.037(7)
C91 0.069(12) 0.071(12) 0.070(12) -0.010(5) -0.005(5) -0.031(6)
C92 0.060(10) 0.058(10) 0.057(10) -0.008(5) -0.006(5) -0.026(6)
C93 0.095(16) 0.094(17) 0.095(17) -0.013(5) -0.008(5) -0.042(8)
C94 0.108(19) 0.107(19) 0.107(19) -0.016(6) -0.009(5) -0.048(9)
C95 0.087(15) 0.087(15) 0.087(15) -0.013(5) -0.006(5) -0.038(8)
C96 0.097(17) 0.097(17) 0.097(17) -0.014(6) -0.008(5) -0.043(8)
C97 0.061(10) 0.058(10) 0.060(10) -0.009(5) -0.006(5) -0.027(6)
C98 0.071(12) 0.071(12) 0.071(12) -0.012(5) -0.007(5) -0.030(6)
C99 0.076(13) 0.077(13) 0.077(13) -0.011(5) -0.006(5) -0.034(7)
C100 0.099(17) 0.099(17) 0.099(17) -0.014(6) -0.009(5) -0.044(9)
C101 0.071(12) 0.070(12) 0.071(12) -0.009(5) -0.005(5) -0.030(6)
C102 0.076(13) 0.075(13) 0.075(13) -0.011(5) -0.007(5) -0.032(7)
C103 0.068(11) 0.067(11) 0.067(11) -0.011(5) -0.007(5) -0.030(6)
C104 0.076(13) 0.075(13) 0.077(13) -0.011(5) -0.005(5) -0.035(7)
C105 0.080(13) 0.079(13) 0.080(13) -0.012(5) -0.004(5) -0.036(7)
C106 0.107(19) 0.107(19) 0.108(19) -0.016(6) -0.008(5) -0.047(9)
C107 0.079(13) 0.079(13) 0.079(13) -0.012(5) -0.007(5) -0.034(7)
C108 0.060(10) 0.059(10) 0.060(10) -0.010(5) -0.005(5) -0.026(6)
C109 0.075(12) 0.074(13) 0.074(13) -0.009(5) -0.007(5) -0.033(7)
C110 0.061(10) 0.060(10) 0.061(10) -0.010(5) -0.005(5) -0.026(6)
C111 0.11(2) 0.11(2) 0.11(2) -0.017(6) -0.008(5) -0.049(10)
C112 0.080(13) 0.078(13) 0.079(13) -0.012(5) -0.006(5) -0.035(7)
C113 0.087(15) 0.086(15) 0.087(15) -0.013(5) -0.007(5) -0.038(8)
C114 0.071(12) 0.071(12) 0.070(12) -0.011(5) -0.005(5) -0.032(6)
C115 0.071(12) 0.073(12) 0.072(12) -0.011(5) -0.006(5) -0.032(7)
C116 0.090(15) 0.089(15) 0.090(15) -0.014(5) -0.008(5) -0.040(8)
C117 0.12(2) 0.12(2) 0.11(2) -0.018(6) -0.010(5) -0.051(10)
C118 0.14(3) 0.14(3) 0.14(3) -0.021(6) -0.011(5) -0.060(13)
C119 0.092(16) 0.092(16) 0.092(16) -0.014(5) -0.009(5) -0.040(8)
C120 0.088(15) 0.088(15) 0.088(15) -0.013(5) -0.007(5) -0.038(8)
C121 0.066(11) 0.065(11) 0.065(11) -0.009(5) -0.005(5) -0.030(6)
C122 0.067(11) 0.066(11) 0.065(11) -0.010(5) -0.005(5) -0.030(6)
C123 0.086(15) 0.087(15) 0.086(15) -0.012(5) -0.007(5) -0.038(8)
C124 0.11(2) 0.11(2) 0.11(2) -0.016(6) -0.009(5) -0.048(10)
C125 0.060(10) 0.059(10) 0.060(10) -0.007(5) -0.006(5) -0.027(6)
C126 0.076(13) 0.075(13) 0.075(13) -0.010(5) -0.004(5) -0.034(7)
C127 0.067(11) 0.067(11) 0.066(11) -0.010(5) -0.005(5) -0.031(6)
C128 0.072(12) 0.071(12) 0.071(12) -0.011(5) -0.005(5) -0.031(6)
C129 0.080(13) 0.079(13) 0.079(13) -0.013(5) -0.007(5) -0.034(7)
C130 0.084(14) 0.084(14) 0.083(14) -0.013(5) -0.007(5) -0.037(7)
C131 0.089(15) 0.089(15) 0.089(15) -0.013(5) -0.008(5) -0.039(8)
C132 0.064(11) 0.065(11) 0.065(11) -0.008(5) -0.004(5) -0.030(6)
C133 0.070(12) 0.070(12) 0.071(12) -0.011(5) -0.005(5) -0.031(6)
C134 0.078(13) 0.078(13) 0.078(13) -0.010(5) -0.006(5) -0.034(7)
C135 0.093(16) 0.094(16) 0.094(16) -0.013(5) -0.007(5) -0.042(8)
C136 0.082(14) 0.082(14) 0.081(14) -0.013(5) -0.008(5) -0.035(7)
C137 0.105(19) 0.104(19) 0.105(19) -0.015(6) -0.008(5) -0.047(9)
C138 0.079(13) 0.077(13) 0.079(13) -0.011(5) -0.006(5) -0.034(7)
C139 0.076(13) 0.075(13) 0.076(13) -0.012(5) -0.005(5) -0.034(7)
C140 0.075(13) 0.076(13) 0.075(13) -0.010(5) -0.007(5) -0.034(7)
C141 0.093(16) 0.096(16) 0.095(16) -0.012(5) -0.009(5) -0.042(8)
C142 0.084(14) 0.084(14) 0.085(14) -0.014(5) -0.007(5) -0.037(7)
C143 0.12(2) 0.12(2) 0.12(2) -0.019(6) -0.010(5) -0.052(11)
C144 0.077(13) 0.077(13) 0.078(13) -0.011(5) -0.005(5) -0.034(7)
C145 0.083(14) 0.082(14) 0.082(14) -0.012(5) -0.006(5) -0.037(7)
C146 0.075(13) 0.076(13) 0.075(13) -0.012(5) -0.007(5) -0.032(7)
C147 0.082(14) 0.083(14) 0.081(14) -0.012(5) -0.006(5) -0.037(7)
C148 0.087(15) 0.088(15) 0.087(15) -0.013(5) -0.006(5) -0.038(8)
C149 0.086(15) 0.086(15) 0.087(15) -0.012(5) -0.007(5) -0.039(8)
C150 0.074(12) 0.075(13) 0.075(13) -0.011(5) -0.006(5) -0.033(7)
C151 0.088(15) 0.087(15) 0.087(15) -0.014(5) -0.008(5) -0.038(8)
C152 0.083(14) 0.084(14) 0.084(14) -0.011(5) -0.008(5) -0.037(7)
C153 0.104(18) 0.103(18) 0.103(18) -0.015(6) -0.010(5) -0.046(9)
C154 0.11(2) 0.11(2) 0.11(2) -0.016(6) -0.009(5) -0.050(10)
C155 0.108(19) 0.108(19) 0.108(19) -0.017(6) -0.010(5) -0.047(9)
C156 0.091(15) 0.090(15) 0.090(15) -0.014(5) -0.008(5) -0.040(8)

loop_
_atom_type_symbol
_atom_type_description
_atom_type_scat_dispersion_real
_atom_type_scat_dispersion_imag
_atom_type_scat_source
C C 0.0181 0.0091 'International Tables Vol C Tables 4.2.6.8 and 6.1.1.4'
H H 0.0000 0.0000 'International Tables Vol C Tables 4.2.6.8 and 6.1.1.4'
Au Au -4.4197 7.2980 'International Tables Vol C Tables 4.2.6.8 and 6.1.1.4'
S S 0.3331 0.5567 'International Tables Vol C Tables 4.2.6.8 and 6.1.1.4'

loop_
_geom_angle_atom_site_label_1
_geom_angle_atom_site_label_2
_geom_angle_atom_site_label_3
_geom_angle
Au2 Au1 Au5 61.5
Au2 Au1 Au7 62.1
Au2 Au1 Au12 88.3
Au2 Au1 Au21 123.3
Au2 Au1 Au33 121.2
Au2 Au1 Au34 92.8
Au5 Au1 Au12 56.5
Au5 Au1 Au21 121.3
Au7 Au1 Au5 58.7
Au7 Au1 Au12 115.1
Au7 Au1 Au21 174.3
Au7 Au1 Au33 59.2
Au7 Au1 Au34 61.9
Au9 Au1 Au2 127.2
Au9 Au1 Au5 65.6
Au9 Au1 Au7 90.9
Au9 Au1 Au12 61.8
Au9 Au1 Au16 121.4
Au9 Au1 Au17 172.8
Au9 Au1 Au21 84.2
Au9 Au1 Au33 57.6
Au9 Au1 Au34 114.4
Au12 Au1 Au21 65.0
Au16 Au1 Au2 61.3
Au16 Au1 Au5 91.7
Au16 Au1 Au7 123.4
Au16 Au1 Au12 60.7
Au16 Au1 Au21 62.0
Au16 Au1 Au33 177.4
Au16 Au1 Au34 123.4
Au17 Au1 Au2 60.0
Au17 Au1 Au5 121.6
Au17 Au1 Au7 93.7
Au17 Au1 Au12 120.6
Au17 Au1 Au16 60.1
Au17 Au1 Au21 90.9
Au17 Au1 Au33 120.6
Au17 Au1 Au34 63.4
Au20 Au1 Au2 168.2
Au20 Au1 Au5 128.6
Au20 Au1 Au7 116.0
Au20 Au1 Au9 63.4
Au20 Au1 Au12 102.5
Au20 Au1 Au16 119.8
Au20 Au1 Au17 109.5
Au20 Au1 Au21 59.0
Au20 Au1 Au33 57.6
Au20 Au1 Au34 76.9
Au33 Au1 Au5 89.9
Au33 Au1 Au12 118.8
Au33 Au1 Au21 115.4
Au34 Au1 Au5 120.5
Au34 Au1 Au12 175.6
Au34 Au1 Au21 117.6
Au34 Au1 Au33 57.2
Au1 Au2 Au4 121.2
Au1 Au2 Au5 61.2
Au1 Au2 Au6 89.8
Au1 Au2 Au7 59.0
Au1 Au2 Au15 117.1
Au1 Au2 Au16 57.5
Au1 Au2 Au35 84.5
Au1 Au2 Au36 121.0
Au3 Au2 Au1 178.7
Au3 Au2 Au4 58.3
Au3 Au2 Au5 118.3
Au3 Au2 Au6 90.9
Au3 Au2 Au7 119.8
Au3 Au2 Au15 64.2
Au3 Au2 Au16 123.8
Au3 Au2 Au35 94.7
Au3 Au2 Au36 57.7
Au4 Au2 Au5 60.0
Au4 Au2 Au6 59.5
Au4 Au2 Au7 88.6
Au4 Au2 Au15 85.5
Au4 Au2 Au16 122.1
Au4 Au2 Au35 116.5
Au4 Au2 Au36 57.8
Au5 Au2 Au15 111.5
Au5 Au2 Au35 111.9
Au6 Au2 Au5 57.6
Au6 Au2 Au15 53.9
Au6 Au2 Au35 169.5
Au7 Au2 Au5 57.6
Au7 Au2 Au6 115.2
Au7 Au2 Au15 169.2
Au7 Au2 Au35 54.3
Au15 Au2 Au35 136.5
Au16 Au2 Au5 89.3
Au16 Au2 Au6 62.6
Au16 Au2 Au7 116.4
Au16 Au2 Au15 60.2
Au16 Au2 Au35 120.5
Au16 Au2 Au36 178.4
Au17 Au2 Au1 57.8
Au17 Au2 Au3 122.7
Au17 Au2 Au4 178.9
Au17 Au2 Au5 119.0
Au17 Au2 Au6 120.5
Au17 Au2 Au7 90.4
Au17 Au2 Au15 95.4
Au17 Au2 Au16 58.0
Au17 Au2 Au35 63.2
Au17 Au2 Au36 122.1
Au36 Au2 Au5 89.3
Au36 Au2 Au6 117.3
Au36 Au2 Au7 62.1
Au36 Au2 Au15 121.2
Au36 Au2 Au35 59.3
Au2 Au3 Au15 61.4
Au2 Au3 Au26 91.5
Au2 Au3 Au37 84.7
Au2 Au3 Au38 139.9
Au4 Au3 Au2 61.9
Au4 Au3 Au15 85.8
Au4 Au3 Au26 60.7
Au4 Au3 Au37 138.0
Au4 Au3 Au38 78.2
Au26 Au3 Au15 53.4
Au26 Au3 Au37 150.9
Au26 Au3 Au38 64.1
Au36 Au3 Au2 62.4
Au36 Au3 Au4 60.5
Au36 Au3 Au15 123.1
Au36 Au3 Au26 121.1
Au36 Au3 Au37 82.4
Au36 Au3 Au38 102.0
Au37 Au3 Au15 100.5
Au38 Au3 Au15 115.0
Au38 Au3 Au37 132.1
S21 Au3 Au2 127.0
S21 Au3 Au4 171.0
S21 Au3 Au15 99.9
S21 Au3 Au26 117.3
S21 Au3 Au36 120.5
S21 Au3 Au37 48.2
S21 Au3 Au38 93.0
Au2 Au4 Au5 62.2
Au2 Au4 Au6 62.2
Au2 Au4 Au26 91.7
Au2 Au4 Au28 123.5
Au2 Au4 Au29 89.5
Au2 Au4 Au39 120.9
Au3 Au4 Au2 59.8
Au3 Au4 Au5 122.1
Au3 Au4 Au6 93.4
Au3 Au4 Au26 63.0
Au3 Au4 Au28 89.7
Au3 Au4 Au29 120.2
Au3 Au4 Au36 59.4
Au3 Au4 Au39 121.1
Au5 Au4 Au28 122.7
Au5 Au4 Au29 58.1
Au6 Au4 Au5 59.1
Au6 Au4 Au28 174.3
Au6 Au4 Au29 117.2
Au23 Au4 Au2 128.5
Au23 Au4 Au3 171.6
Au23 Au4 Au5 66.3
Au23 Au4 Au6 92.4
Au23 Au4 Au26 115.1
Au23 Au4 Au28 84.0
Au23 Au4 Au29 61.8
Au23 Au4 Au36 121.5
Au23 Au4 Au39 57.6
Au24 Au4 Au2 167.3
Au24 Au4 Au3 109.1
Au24 Au4 Au5 128.5
Au24 Au4 Au6 115.3
Au24 Au4 Au23 62.9
Au24 Au4 Au26 76.9
Au24 Au4 Au28 59.1
Au24 Au4 Au29 102.2
Au24 Au4 Au36 120.1
Au24 Au4 Au39 57.7
Au26 Au4 Au5 119.9
Au26 Au4 Au6 60.8
Au26 Au4 Au28 116.8
Au26 Au4 Au29 176.7
Au26 Au4 Au39 58.2
Au29 Au4 Au28 64.8
Au36 Au4 Au2 61.3
Au36 Au4 Au5 92.6
Au36 Au4 Au6 123.5
Au36 Au4 Au26 122.3
Au36 Au4 Au28 62.2
Au36 Au4 Au29 60.9
Au36 Au4 Au39 177.8
Au39 Au4 Au5 88.8
Au39 Au4 Au6 58.7
Au39 Au4 Au28 115.6
Au39 Au4 Au29 118.6
Au1 Au5 Au2 57.2
Au1 Au5 Au9 52.9
Au1 Au5 Au23 169.1
Au2 Au5 Au9 110.1
Au2 Au5 Au23 112.0
Au4 Au5 Au1 115.0
Au4 Au5 Au2 57.8
Au4 Au5 Au9 167.9
Au4 Au5 Au23 54.2
Au6 Au5 Au1 89.3
Au6 Au5 Au2 60.9
Au6 Au5 Au4 59.9
Au6 Au5 Au9 116.5
Au6 Au5 Au23 86.0
Au6 Au5 Au29 122.3
Au7 Au5 Au1 58.6
Au7 Au5 Au2 60.5
Au7 Au5 Au4 89.0
Au7 Au5 Au6 121.4
Au7 Au5 Au9 83.5
Au7 Au5 Au23 116.2
Au7 Au5 Au29 57.5
Au8 Au5 Au1 89.9
Au8 Au5 Au2 118.3
Au8 Au5 Au4 120.1
Au8 Au5 Au6 179.2
Au8 Au5 Au7 57.8
Au8 Au5 Au9 63.3
Au8 Au5 Au12 122.3
Au8 Au5 Au23 94.7
Au8 Au5 Au29 57.8
Au9 Au5 Au23 137.8
Au12 Au5 Au1 62.6
Au12 Au5 Au2 89.3
Au12 Au5 Au4 117.5
Au12 Au5 Au6 57.6
Au12 Au5 Au7 121.2
Au12 Au5 Au9 59.7
Au12 Au5 Au23 122.0
Au12 Au5 Au29 178.5
Au22 Au5 Au1 120.8
Au22 Au5 Au2 119.3
Au22 Au5 Au4 91.4
Au22 Au5 Au6 58.4
Au22 Au5 Au7 179.3
Au22 Au5 Au8 122.3
Au22 Au5 Au9 96.0
Au22 Au5 Au12 58.2
Au22 Au5 Au23 64.5
Au22 Au5 Au29 123.2
Au29 Au5 Au1 116.0
Au29 Au5 Au2 89.4
Au29 Au5 Au4 62.3
Au29 Au5 Au9 120.1
Au29 Au5 Au23 59.3
Au2 Au6 Au13 121.0
Au2 Au6 Au16 56.9
Au4 Au6 Au2 58.3
Au4 Au6 Au13 174.4
Au4 Au6 Au16 115.2
Au4 Au6 Au26 59.4
Au5 Au6 Au2 61.5
Au5 Au6 Au4 60.9
Au5 Au6 Au13 124.2
Au5 Au6 Au16 88.3
Au5 Au6 Au26 120.3
Au12 Au6 Au2 91.4
Au12 Au6 Au4 121.5
Au12 Au6 Au5 60.7
Au12 Au6 Au13 63.5
Au12 Au6 Au16 60.7
Au12 Au6 Au22 59.5
Au12 Au6 Au26 178.8
Au12 Au6 Au39 122.6
Au14 Au6 Au2 126.2
Au14 Au6 Au4 116.4
Au14 Au6 Au5 170.3
Au14 Au6 Au12 121.6
Au14 Au6 Au13 59.0
Au14 Au6 Au16 101.0
Au14 Au6 Au22 112.9
Au14 Au6 Au26 57.6
Au14 Au6 Au39 80.0
Au15 Au6 Au2 63.9
Au15 Au6 Au4 90.6
Au15 Au6 Au5 125.4
Au15 Au6 Au12 121.5
Au15 Au6 Au13 84.4
Au15 Au6 Au14 62.6
Au15 Au6 Au16 61.5
Au15 Au6 Au22 175.4
Au15 Au6 Au26 57.5
Au15 Au6 Au39 115.6
Au16 Au6 Au13 64.3
Au22 Au6 Au2 120.6
Au22 Au6 Au4 92.4
Au22 Au6 Au5 59.1
Au22 Au6 Au13 92.5
Au22 Au6 Au16 120.0
Au22 Au6 Au26 121.5
Au22 Au6 Au39 63.2
Au26 Au6 Au2 88.6
Au26 Au6 Au13 115.5
Au26 Au6 Au16 118.4
Au39 Au6 Au2 118.9
Au39 Au6 Au4 60.6
Au39 Au6 Au5 90.9
Au39 Au6 Au13 119.6
Au39 Au6 Au16 175.4
Au39 Au6 Au26 58.3
Au1 Au7 Au2 58.9
Au1 Au7 Au5 62.8
Au1 Au7 Au30 174.7
Au1 Au7 Au33 61.8
Au1 Au7 Au34 59.6
Au1 Au7 Au36 116.5
Au2 Au7 Au30 123.0
Au2 Au7 Au34 89.6
Au2 Au7 Au36 57.6
Au5 Au7 Au2 61.8
Au5 Au7 Au30 122.5
Au5 Au7 Au33 93.8
Au5 Au7 Au34 122.4
Au5 Au7 Au36 89.1
Au8 Au7 Au1 93.6
Au8 Au7 Au2 121.5
Au8 Au7 Au5 59.6
Au8 Au7 Au29 59.8
Au8 Au7 Au30 89.3
Au8 Au7 Au33 64.3
Au8 Au7 Au34 121.6
Au8 Au7 Au35 174.1
Au8 Au7 Au36 120.6
Au29 Au7 Au1 124.3
Au29 Au7 Au2 92.5
Au29 Au7 Au5 61.6
Au29 Au7 Au30 61.0
Au29 Au7 Au33 124.0
Au29 Au7 Au34 176.1
Au29 Au7 Au36 61.0
Au31 Au7 Au1 116.7
Au31 Au7 Au2 128.3
Au31 Au7 Au5 168.9
Au31 Au7 Au8 110.1
Au31 Au7 Au29 118.3
Au31 Au7 Au30 58.1
Au31 Au7 Au33 77.1
Au31 Au7 Au34 57.9
Au31 Au7 Au35 64.1
Au31 Au7 Au36 100.4
Au33 Au7 Au2 120.6
Au33 Au7 Au30 115.9
Au33 Au7 Au34 57.3
Au33 Au7 Au36 175.0
Au34 Au7 Au30 115.1
Au34 Au7 Au36 117.8
Au35 Au7 Au1 90.3
Au35 Au7 Au2 64.4
Au35 Au7 Au5 126.3
Au35 Au7 Au29 121.2
Au35 Au7 Au30 86.5
Au35 Au7 Au33 113.9
Au35 Au7 Au34 57.0
Au35 Au7 Au36 61.1
Au36 Au7 Au30 65.4
Au5 Au8 Au9 63.2
Au5 Au8 Au11 81.1
Au5 Au8 Au32 141.6
Au5 Au8 Au33 93.0
Au7 Au8 Au5 62.6
Au7 Au8 Au9 85.7
Au7 Au8 Au11 137.9
Au7 Au8 Au29 60.7
Au7 Au8 Au32 79.1
Au7 Au8 Au33 60.0
Au11 Au8 Au9 96.8
Au29 Au8 Au5 62.9
Au29 Au8 Au9 125.0
Au29 Au8 Au11 84.9
Au29 Au8 Au32 101.5
Au29 Au8 Au33 120.6
Au32 Au8 Au9 114.0
Au32 Au8 Au11 134.9
Au32 Au8 Au33 63.7
Au33 Au8 Au9 53.4
Au33 Au8 Au11 147.9
S3 Au8 Au5 125.0
S3 Au8 Au7 172.3
S3 Au8 Au9 97.1
S3 Au8 Au11 49.0
S3 Au8 Au29 122.2
S3 Au8 Au32 93.2
S3 Au8 Au33 116.2
Au1 Au9 Au5 61.4
Au1 Au9 Au8 89.0
Au1 Au9 Au10 130.9
Au1 Au9 Au12 64.5
Au1 Au9 Au20 58.3
Au1 Au9 Au33 65.4
Au5 Au9 Au8 53.5
Au5 Au9 Au10 75.1
Au8 Au9 Au10 82.4
Au12 Au9 Au5 56.0
Au12 Au9 Au8 109.0
Au12 Au9 Au10 73.0
Au20 Au9 Au5 119.4
Au20 Au9 Au8 118.9
Au20 Au9 Au10 158.4
Au20 Au9 Au12 100.9
Au33 Au9 Au5 91.7
Au33 Au9 Au8 61.1
Au33 Au9 Au10 141.1
Au33 Au9 Au12 129.0
Au33 Au9 Au20 58.6
S4 Au9 Au1 173.5
S4 Au9 Au5 114.8
S4 Au9 Au8 92.6
S4 Au9 Au10 43.3
S4 Au9 Au12 109.1
S4 Au9 Au20 125.8
S4 Au9 Au33 120.8
Au11 Au10 Au9 91.0
Au11 Au10 Au22 82.3
Au22 Au10 Au9 85.9
S1 Au10 Au9 136.3
S1 Au10 Au11 87.6
S1 Au10 Au22 50.6
S1 Au10 S4 172.7
S4 Au10 Au9 44.9
S4 Au10 Au11 99.7
S4 Au10 Au22 130.7
Au8 Au11 Au10 89.8
Au8 Au11 Au23 86.8
Au10 Au11 Au23 99.2
S2 Au11 Au8 132.3
S2 Au11 Au10 101.4
S2 Au11 Au23 45.8
S2 Au11 S3 165.7
S3 Au11 Au8 51.6
S3 Au11 Au10 92.0
S3 Au11 Au23 137.0
Au1 Au12 Au13 120.7
Au1 Au12 Au21 60.0
Au5 Au12 Au1 60.9
Au5 Au12 Au9 64.3
Au5 Au12 Au13 126.4
Au5 Au12 Au16 90.8
Au5 Au12 Au21 120.7
Au6 Au12 Au1 90.6
Au6 Au12 Au5 61.7
Au6 Au12 Au9 125.0
Au6 Au12 Au13 64.7
Au6 Au12 Au16 64.3
Au6 Au12 Au21 122.7
Au9 Au12 Au1 53.7
Au9 Au12 Au13 166.0
Au9 Au12 Au21 77.9
Au13 Au12 Au21 88.3
Au16 Au12 Au1 54.9
Au16 Au12 Au9 107.7
Au16 Au12 Au13 65.9
Au16 Au12 Au21 58.5
Au22 Au12 Au1 120.6
Au22 Au12 Au5 59.8
Au22 Au12 Au6 60.4
Au22 Au12 Au9 100.1
Au22 Au12 Au13 93.7
Au22 Au12 Au16 124.5
Au22 Au12 Au21 176.9
S16 Au12 Au1 93.6
S16 Au12 Au5 139.9
S16 Au12 Au6 155.5
S16 Au12 Au9 75.7
S16 Au12 Au13 92.6
S16 Au12 Au16 98.8
S16 Au12 Au21 42.8
S16 Au12 Au22 134.6
Au6 Au13 Au16 55.7
Au12 Au13 Au6 51.8
Au12 Au13 Au16 54.1
Au14 Au13 Au6 52.8
Au14 Au13 Au12 103.9
Au14 Au13 Au16 90.7
S5 Au13 Au6 100.5
S5 Au13 Au12 91.8
S5 Au13 Au14 92.5
S5 Au13 Au16 145.4
S17 Au13 Au6 91.9
S17 Au13 Au12 97.4
S17 Au13 Au14 93.5
S17 Au13 Au16 45.5
S17 Au13 S5 167.5
Au6 Au14 Au13 68.2
Au6 Au14 Au15 58.6
Au6 Au14 Au26 65.0
Au6 Au14 Au27 74.3
Au6 Au14 Au42 127.0
Au13 Au14 Au27 70.7
Au13 Au14 Au42 138.3
Au15 Au14 Au13 87.2
Au15 Au14 Au27 132.7
Au15 Au14 Au42 134.5
Au26 Au14 Au13 131.7
Au26 Au14 Au15 58.7
Au26 Au14 Au27 106.5
Au26 Au14 Au42 82.2
Au27 Au14 Au42 77.0
S7 Au14 Au6 160.8
S7 Au14 Au13 107.0
S7 Au14 Au15 140.5
S7 Au14 Au26 121.1
S7 Au14 Au27 86.6
S7 Au14 Au42 44.3
Au2 Au15 Au3 54.5
Au2 Au15 Au18 73.7
Au3 Au15 Au18 78.7
Au6 Au15 Au2 62.1
Au6 Au15 Au3 89.8
Au6 Au15 Au14 58.7
Au6 Au15 Au16 64.5
Au6 Au15 Au18 132.0
Au6 Au15 Au26 65.1
Au14 Au15 Au2 120.5
Au14 Au15 Au3 118.8
Au14 Au15 Au16 100.5
Au14 Au15 Au18 161.4
Au16 Au15 Au2 57.3
Au16 Au15 Au3 111.3
Au16 Au15 Au18 76.6
Au26 Au15 Au2 91.6
Au26 Au15 Au3 60.5
Au26 Au15 Au14 58.8
Au26 Au15 Au16 128.9
Au26 Au15 Au18 136.9
S18 Au15 Au2 113.8
S18 Au15 Au3 88.4
S18 Au15 Au6 175.8
S18 Au15 Au14 125.4
S18 Au15 Au16 112.7
S18 Au15 Au18 43.9
S18 Au15 Au26 117.1
Au1 Au16 Au2 61.2
Au1 Au16 Au6 90.6
Au1 Au16 Au12 64.4
Au1 Au16 Au13 124.4
Au1 Au16 Au15 123.1
Au1 Au16 Au21 66.3
Au2 Au16 Au6 60.5
Au2 Au16 Au12 90.1
Au2 Au16 Au13 120.1
Au2 Au16 Au15 62.6
Au2 Au16 Au21 127.4
Au6 Au16 Au13 59.9
Au6 Au16 Au21 122.5
Au12 Au16 Au6 55.0
Au12 Au16 Au13 60.1
Au12 Au16 Au15 108.5
Au12 Au16 Au21 67.6
Au15 Au16 Au6 54.0
Au15 Au16 Au13 78.5
Au15 Au16 Au21 168.1
Au17 Au16 Au1 59.7
Au17 Au16 Au2 59.8
Au17 Au16 Au6 120.3
Au17 Au16 Au12 123.9
Au17 Au16 Au13 175.8
Au17 Au16 Au15 98.2
Au17 Au16 Au21 93.1
Au21 Au16 Au13 90.0
S17 Au16 Au1 158.5
S17 Au16 Au2 138.5
S17 Au16 Au6 94.6
S17 Au16 Au12 102.1
S17 Au16 Au13 44.4
S17 Au16 Au15 76.0
S17 Au16 Au17 132.4
S17 Au16 Au21 93.6
Au1 Au17 Au2 62.2
Au1 Au17 Au16 60.3
Au1 Au17 Au18 137.2
Au1 Au17 Au19 78.5
Au1 Au17 Au34 60.9
Au1 Au17 Au35 86.1
Au2 Au17 Au18 81.1
Au2 Au17 Au19 140.6
Au2 Au17 Au34 92.6
Au2 Au17 Au35 62.1
Au16 Au17 Au2 62.2
Au16 Au17 Au18 84.3
Au16 Au17 Au19 101.4
Au16 Au17 Au34 121.1
Au16 Au17 Au35 123.5
Au18 Au17 Au35 96.0
Au19 Au17 Au18 135.6
Au19 Au17 Au35 115.5
Au34 Au17 Au18 147.2
Au34 Au17 Au19 64.3
Au34 Au17 Au35 53.7
S23 Au17 Au1 172.1
S23 Au17 Au2 125.7
S23 Au17 Au16 121.9
S23 Au17 Au18 49.5
S23 Au17 Au19 93.6
S23 Au17 Au34 116.0
S23 Au17 Au35 97.8
Au17 Au18 Au15 86.1
Au37 Au18 Au15 96.8
Au37 Au18 Au17 89.6
S18 Au18 Au15 46.5
S18 Au18 Au17 132.0
S18 Au18 Au37 101.7
S18 Au18 S23 165.1
S23 Au18 Au15 135.9
S23 Au18 Au17 50.9
S23 Au18 Au37 92.7
Au17 Au19 Au20 94.0
Au17 Au19 Au34 57.2
Au20 Au19 Au34 67.8
S24 Au19 Au17 93.8
S24 Au19 Au20 87.9
S24 Au19 Au34 138.6
S24 Au19 S25 172.7
S25 Au19 Au17 93.5
S25 Au19 Au20 92.8
S25 Au19 Au34 47.7
Au1 Au20 Au9 58.4
Au1 Au20 Au19 77.8
Au1 Au20 Au21 69.1
Au1 Au20 Au33 65.5
Au1 Au20 Au41 127.8
Au9 Au20 Au19 135.9
Au9 Au20 Au21 86.9
Au9 Au20 Au41 125.1
Au19 Au20 Au41 84.2
Au21 Au20 Au19 72.3
Au21 Au20 Au41 147.8
Au33 Au20 Au9 58.6
Au33 Au20 Au19 109.1
Au33 Au20 Au21 132.7
Au33 Au20 Au41 75.3
S15 Au20 Au1 157.8
S15 Au20 Au9 143.6
S15 Au20 Au19 80.4
S15 Au20 Au21 108.1
S15 Au20 Au33 118.8
S15 Au20 Au41 44.7
Au1 Au21 Au12 54.9
Au16 Au21 Au1 51.7
Au16 Au21 Au12 53.9
Au20 Au21 Au1 51.9
Au20 Au21 Au12 90.3
Au20 Au21 Au16 102.8
S16 Au21 Au1 90.5
S16 Au21 Au12 44.5
S16 Au21 Au16 96.1
S16 Au21 Au20 94.5
S16 Au21 S24 169.1
S24 Au21 Au1 100.3
S24 Au21 Au12 145.2
S24 Au21 Au16 92.1
S24 Au21 Au20 90.8
Au5 Au22 Au10 84.8
Au5 Au22 Au23 62.7
Au5 Au22 Au27 137.7
Au5 Au22 Au39 90.8
Au6 Au22 Au5 62.4
Au6 Au22 Au10 137.5
Au6 Au22 Au23 86.9
Au6 Au22 Au27 75.4
Au6 Au22 Au39 59.7
Au10 Au22 Au23 102.1
Au12 Au22 Au5 62.1
Au12 Au22 Au6 60.2
Au12 Au22 Au10 81.3
Au12 Au22 Au23 124.1
Au12 Au22 Au27 100.0
Au12 Au22 Au39 119.9
Au27 Au22 Au10 132.7
Au27 Au22 Au23 114.7
Au39 Au22 Au10 153.0
Au39 Au22 Au23 53.0
Au39 Au22 Au27 64.2
S1 Au22 Au5 127.2
S1 Au22 Au6 170.0
S1 Au22 Au10 48.2
S1 Au22 Au12 119.7
S1 Au22 Au23 100.2
S1 Au22 Au27 95.1
S1 Au22 Au39 119.3
Au4 Au23 Au5 59.5
Au4 Au23 Au11 128.1
Au4 Au23 Au22 87.3
Au4 Au23 Au24 57.9
Au4 Au23 Au29 63.2
Au5 Au23 Au11 71.8
Au5 Au23 Au22 52.8
Au22 Au23 Au11 76.4
Au24 Au23 Au5 117.0
Au24 Au23 Au11 166.6
Au24 Au23 Au22 116.9
Au24 Au23 Au29 99.9
Au29 Au23 Au5 56.6
Au29 Au23 Au11 76.1
Au29 Au23 Au22 108.9
Au39 Au23 Au4 63.9
Au39 Au23 Au5 88.4
Au39 Au23 Au11 134.4
Au39 Au23 Au22 59.4
Au39 Au23 Au24 58.1
Au39 Au23 Au29 126.2
S2 Au23 Au4 170.5
S2 Au23 Au5 111.1
S2 Au23 Au11 44.1
S2 Au23 Au22 85.2
S2 Au23 Au24 131.1
S2 Au23 Au29 113.9
S2 Au23 Au39 116.5
Au4 Au24 Au23 59.2
Au4 Au24 Au25 129.4
Au4 Au24 Au28 68.0
Au4 Au24 Au38 78.1
Au23 Au24 Au25 125.9
Au23 Au24 Au28 86.7
Au23 Au24 Au38 137.0
Au28 Au24 Au25 147.1
Au28 Au24 Au38 71.5
Au38 Au24 Au25 84.4
Au39 Au24 Au4 64.5
Au39 Au24 Au23 58.6
Au39 Au24 Au25 77.8
Au39 Au24 Au28 130.8
Au39 Au24 Au38 109.5
S9 Au24 Au4 156.4
S9 Au24 Au23 144.2
S9 Au24 Au25 43.3
S9 Au24 Au28 108.3
S9 Au24 Au38 78.7
S9 Au24 Au39 120.3
S8 Au25 Au24 138.9
S9 Au25 Au24 44.4
S9 Au25 S8 175.4
Au3 Au26 Au38 58.9
Au4 Au26 Au3 56.4
Au4 Au26 Au6 59.7
Au4 Au26 Au38 73.9
Au6 Au26 Au3 88.9
Au6 Au26 Au38 133.3
Au14 Au26 Au3 128.1
Au14 Au26 Au4 116.6
Au14 Au26 Au6 57.4
Au14 Au26 Au38 169.2
Au14 Au26 Au39 80.5
Au15 Au26 Au3 66.1
Au15 Au26 Au4 90.7
Au15 Au26 Au6 57.4
Au15 Au26 Au14 62.5
Au15 Au26 Au38 122.1
Au15 Au26 Au39 116.5
Au39 Au26 Au3 117.4
Au39 Au26 Au4 61.1
Au39 Au26 Au6 59.3
Au39 Au26 Au38 103.9
S19 Au26 Au3 94.7
S19 Au26 Au4 119.2
S19 Au26 Au6 174.6
S19 Au26 Au14 122.4
S19 Au26 Au15 127.9
S19 Au26 Au38 46.8
S19 Au26 Au39 115.4
Au14 Au27 Au39 69.9
Au22 Au27 Au14 97.3
Au22 Au27 Au39 57.0
S5 Au27 Au14 88.8
S5 Au27 Au22 96.1
S5 Au27 Au39 141.2
S6 Au27 Au14 92.4
S6 Au27 Au22 93.7
S6 Au27 Au39 48.0
S6 Au27 S5 169.9
Au4 Au28 Au29 55.4
Au24 Au28 Au4 52.9
Au24 Au28 Au29 91.2
Au24 Au28 Au36 104.8
Au36 Au28 Au4 52.8
Au36 Au28 Au29 54.6
S10 Au28 Au4 90.1
S10 Au28 Au24 91.4
S10 Au28 Au29 45.7
S10 Au28 Au36 98.6
S10 Au28 S20 166.0
S20 Au28 Au4 102.9
S20 Au28 Au24 92.3
S20 Au28 Au29 147.7
S20 Au28 Au36 93.6
Au4 Au29 Au28 59.8
Au4 Au29 Au30 124.0
Au5 Au29 Au4 59.6
Au5 Au29 Au23 64.2
Au5 Au29 Au28 119.2
Au5 Au29 Au30 128.2
Au5 Au29 Au36 90.2
Au7 Au29 Au4 89.4
Au7 Au29 Au5 61.0
Au7 Au29 Au23 124.5
Au7 Au29 Au28 122.4
Au7 Au29 Au30 67.3
Au7 Au29 Au36 63.6
Au8 Au29 Au4 118.9
Au8 Au29 Au5 59.4
Au8 Au29 Au7 59.5
Au8 Au29 Au23 99.0
Au8 Au29 Au28 177.1
Au8 Au29 Au30 92.7
Au8 Au29 Au36 123.0
Au23 Au29 Au4 54.9
Au23 Au29 Au28 78.2
Au23 Au29 Au30 166.7
Au30 Au29 Au28 90.1
Au36 Au29 Au4 55.6
Au36 Au29 Au23 109.6
Au36 Au29 Au28 58.8
Au36 Au29 Au30 68.5
S10 Au29 Au4 92.6
S10 Au29 Au5 136.2
S10 Au29 Au7 159.5
S10 Au29 Au8 134.8
S10 Au29 Au23 72.1
S10 Au29 Au28 44.1
S10 Au29 Au30 95.1
S10 Au29 Au36 101.1
Au7 Au30 Au36 53.9
Au29 Au30 Au7 51.8
Au29 Au30 Au36 53.8
Au31 Au30 Au7 51.4
Au31 Au30 Au29 102.6
Au31 Au30 Au36 87.7
S11 Au30 Au7 99.3
S11 Au30 Au29 89.3
S11 Au30 Au31 94.2
S11 Au30 Au36 142.3
S11 Au30 S26 172.0
S26 Au30 Au7 88.7
S26 Au30 Au29 96.2
S26 Au30 Au31 90.2
S26 Au30 Au36 44.4
Au7 Au31 Au30 70.5
Au7 Au31 Au32 77.0
Au7 Au31 Au34 66.0
Au7 Au31 Au35 58.7
Au7 Au31 Au40 129.5
Au30 Au31 Au32 70.9
Au30 Au31 Au40 141.5
Au32 Au31 Au40 81.7
Au34 Au31 Au30 135.1
Au34 Au31 Au32 108.4
Au34 Au31 Au35 57.9
Au34 Au31 Au40 78.6
Au35 Au31 Au30 90.3
Au35 Au31 Au32 135.6
Au35 Au31 Au40 127.9
S13 Au31 Au7 168.8
S13 Au31 Au30 119.3
S13 Au31 Au32 110.5
S13 Au31 Au34 103.2
S13 Au31 Au35 113.7
S13 Au31 Au40 46.7
Au8 Au32 Au31 93.8
Au8 Au32 Au33 58.4
Au31 Au32 Au33 67.2
S11 Au32 Au8 91.3
S11 Au32 Au31 89.4
S11 Au32 Au33 138.4
S11 Au32 S12 172.9
S12 Au32 Au8 94.9
S12 Au32 Au31 93.8
S12 Au32 Au33 48.7
Au1 Au33 Au8 87.1
Au1 Au33 Au32 132.6
Au7 Au33 Au1 59.1
Au7 Au33 Au8 55.7
Au7 Au33 Au32 74.3
Au8 Au33 Au32 57.9
Au9 Au33 Au1 56.9
Au9 Au33 Au7 90.4
Au9 Au33 Au8 65.5
Au9 Au33 Au32 119.9
Au9 Au33 Au34 117.1
Au20 Au33 Au1 56.9
Au20 Au33 Au7 115.2
Au20 Au33 Au8 127.4
Au20 Au33 Au9 62.8
Au20 Au33 Au32 170.5
Au20 Au33 Au34 78.3
Au34 Au33 Au1 60.6
Au34 Au33 Au7 63.1
Au34 Au33 Au8 118.7
Au34 Au33 Au32 106.6
S12 Au33 Au1 179.0
S12 Au33 Au7 120.1
S12 Au33 Au8 92.9
S12 Au33 Au9 124.0
S12 Au33 Au20 123.8
S12 Au33 Au32 46.7
S12 Au33 Au34 118.5
Au1 Au34 Au7 58.5
Au1 Au34 Au17 55.7
Au1 Au34 Au19 73.4
Au7 Au34 Au17 87.2
Au7 Au34 Au19 131.5
Au17 Au34 Au19 58.5
Au31 Au34 Au1 113.8
Au31 Au34 Au7 56.1
Au31 Au34 Au17 127.5
Au31 Au34 Au19 172.2
Au31 Au34 Au33 77.5
Au33 Au34 Au1 62.2
Au33 Au34 Au7 59.7
Au33 Au34 Au17 117.9
Au33 Au34 Au19 104.6
Au35 Au34 Au1 89.8
Au35 Au34 Au7 57.3
Au35 Au34 Au17 65.1
Au35 Au34 Au19 120.8
Au35 Au34 Au31 63.5
Au35 Au34 Au33 116.7
S25 Au34 Au1 118.7
S25 Au34 Au7 175.8
S25 Au34 Au17 93.5
S25 Au34 Au19 46.4
S25 Au34 Au31 125.9
S25 Au34 Au33 116.5
S25 Au34 Au35 126.6
Au2 Au35 Au17 54.6
Au2 Au35 Au37 76.4
Au7 Au35 Au2 61.3
Au7 Au35 Au17 89.3
Au7 Au35 Au31 57.2
Au7 Au35 Au36 64.0
Au7 Au35 Au37 131.9
Au17 Au35 Au37 83.5
Au31 Au35 Au2 118.3
Au31 Au35 Au17 118.8
Au31 Au35 Au36 97.9
Au31 Au35 Au37 157.4
Au34 Au35 Au2 92.5
Au34 Au35 Au7 65.7
Au34 Au35 Au17 61.2
Au34 Au35 Au31 58.6
Au34 Au35 Au36 129.2
Au34 Au35 Au37 142.0
Au36 Au35 Au2 57.5
Au36 Au35 Au17 111.8
Au36 Au35 Au37 74.9
S22 Au35 Au2 116.3
S22 Au35 Au7 175.0
S22 Au35 Au17 92.4
S22 Au35 Au31 125.5
S22 Au35 Au34 119.2
S22 Au35 Au36 111.0
S22 Au35 Au37 43.8
Au2 Au36 Au7 60.3
Au2 Au36 Au28 125.9
Au2 Au36 Au29 90.7
Au2 Au36 Au30 120.9
Au2 Au36 Au35 63.2
Au3 Au36 Au2 59.9
Au3 Au36 Au4 60.1
Au3 Au36 Au7 120.1
Au3 Au36 Au28 91.7
Au3 Au36 Au29 123.6
Au3 Au36 Au30 178.7
Au3 Au36 Au35 98.6
Au4 Au36 Au2 60.9
Au4 Au36 Au7 89.3
Au4 Au36 Au28 65.0
Au4 Au36 Au29 63.5
Au4 Au36 Au30 121.2
Au4 Au36 Au35 123.3
Au7 Au36 Au28 122.0
Au7 Au36 Au30 60.7
Au28 Au36 Au30 88.6
Au29 Au36 Au7 55.4
Au29 Au36 Au28 66.7
Au29 Au36 Au30 57.7
Au35 Au36 Au7 54.9
Au35 Au36 Au28 169.1
Au35 Au36 Au29 109.6
Au35 Au36 Au30 81.0
S26 Au36 Au2 139.5
S26 Au36 Au3 135.8
S26 Au36 Au4 155.8
S26 Au36 Au7 93.3
S26 Au36 Au28 93.6
S26 Au36 Au29 98.6
S26 Au36 Au30 42.9
S26 Au36 Au35 76.7
Au3 Au37 Au35 84.9
Au18 Au37 Au3 84.0
Au18 Au37 Au35 90.9
S21 Au37 Au3 51.1
S21 Au37 Au18 89.3
S21 Au37 Au35 135.7
S21 Au37 S22 171.8
S22 Au37 Au3 130.0
S22 Au37 Au18 98.9
S22 Au37 Au35 45.3
Au3 Au38 Au24 94.5
Au3 Au38 Au26 57.0
Au24 Au38 Au26 68.2
S19 Au38 Au3 93.8
S19 Au38 Au24 92.0
S19 Au38 Au26 47.7
S20 Au38 Au3 93.5
S20 Au38 Au24 89.1
S20 Au38 Au26 139.1
S20 Au38 S19 172.5
Au4 Au39 Au22 88.9
Au4 Au39 Au27 132.1
Au6 Au39 Au4 60.6
Au6 Au39 Au22 57.1
Au6 Au39 Au27 71.8
Au22 Au39 Au27 58.8
Au23 Au39 Au4 58.6
Au23 Au39 Au6 94.3
Au23 Au39 Au22 67.6
Au23 Au39 Au26 118.7
Au23 Au39 Au27 123.4
Au24 Au39 Au4 57.8
Au24 Au39 Au6 117.3
Au24 Au39 Au22 130.0
Au24 Au39 Au23 63.3
Au24 Au39 Au26 78.3
Au24 Au39 Au27 169.4
Au26 Au39 Au4 60.7
Au26 Au39 Au6 62.4
Au26 Au39 Au22 119.5
Au26 Au39 Au27 102.9
S6 Au39 Au4 173.7
S6 Au39 Au6 116.5
S6 Au39 Au22 93.9
S6 Au39 Au23 127.7
S6 Au39 Au24 123.4
S6 Au39 Au26 113.0
S6 Au39 Au27 46.3
S13 Au40 Au31 47.3
S14 Au40 Au31 138.6
S14 Au40 S13 172.2
S14 Au41 Au20 140.6
S15 Au41 Au20 46.5
S15 Au41 S14 171.4
S7 Au42 Au14 45.2
S7 Au42 S8 171.0
S8 Au42 Au14 140.6
Au10 S1 Au22 81.2
C1 S1 Au10 101.0
C1 S1 Au22 105.2
Au11 S2 Au23 90.1
C7 S2 Au11 99.3
C7 S2 Au23 113.2
Au11 S3 Au8 79.4
C13 S3 Au8 106.1
C13 S3 Au11 107.6
Au10 S4 Au9 91.8
C19 S4 Au9 103.7
C19 S4 Au10 102.7
Au27 S5 Au13 97.9
C25 S5 Au13 104.4
C25 S5 Au27 104.1
Au27 S6 Au39 85.7
C31 S6 Au27 109.1
C31 S6 Au39 104.2
Au42 S7 Au14 90.4
C37 S7 Au14 112.8
C37 S7 Au42 106.5
Au42 S8 Au25 107.7
C43 S8 Au25 102.8
C43 S8 Au42 104.0
Au25 S9 Au24 92.3
C49 S9 Au24 109.6
C49 S9 Au25 103.7
Au28 S10 Au29 90.2
C55 S10 Au28 104.6
C55 S10 Au29 119.6
Au32 S11 Au30 99.7
C61 S11 Au30 106.6
C61 S11 Au32 104.0
Au32 S12 Au33 84.6
C67 S12 Au32 109.3
C67 S12 Au33 101.4
Au40 S13 Au31 86.0
C73 S13 Au31 126.2
C73 S13 Au40 136.6
Au40 S14 Au41 106.1
C79 S14 Au40 102.4
C79 S14 Au41 106.1
Au41 S15 Au20 88.7
C85 S15 Au20 107.5
C85 S15 Au41 103.8
Au21 S16 Au12 92.7
C91 S16 Au12 111.9
C91 S16 Au21 109.7
Au13 S17 Au16 90.1
C97 S17 Au13 106.6
C97 S17 Au16 113.3
Au18 S18 Au15 89.6
C103 S18 Au15 105.4
C103 S18 Au18 100.2
Au38 S19 Au26 85.6
C109 S19 Au26 103.0
C109 S19 Au38 108.3
Au38 S20 Au28 98.0
C115 S20 Au28 100.5
C115 S20 Au38 100.1
Au37 S21 Au3 80.7
C121 S21 Au3 105.4
C121 S21 Au37 103.7
Au37 S22 Au35 90.8
C127 S22 Au35 103.8
C127 S22 Au37 99.1
Au18 S23 Au17 79.6
C133 S23 Au17 108.3
C133 S23 Au18 97.3
Au19 S24 Au21 100.7
C139 S24 Au19 103.4
C139 S24 Au21 103.7
Au19 S25 Au34 85.9
C145 S25 Au19 106.1
C145 S25 Au34 102.9
Au30 S26 Au36 92.7
C151 S26 Au30 109.6
C151 S26 Au36 114.1
S1 C1 H1 110.7
C2 C1 S1 110.9
C2 C1 H1 110.7
C2 C1 C6 109.6
C6 C1 S1 104.1
C6 C1 H1 110.7
C1 C2 H2A 109.2
C1 C2 H2B 109.2
C1 C2 C3 111.8
H2A C2 H2B 107.9
C3 C2 H2A 109.2
C3 C2 H2B 109.2
C2 C3 H3A 111.1
C2 C3 H3B 111.1
C2 C3 C4 103.2
H3A C3 H3B 109.1
C4 C3 H3A 111.1
C4 C3 H3B 111.1
C3 C4 H4A 110.0
C3 C4 H4B 110.0
H4A C4 H4B 108.4
C5 C4 C3 108.4
C5 C4 H4A 110.0
C5 C4 H4B 110.0
C4 C5 H5A 110.3
C4 C5 H5B 110.3
C4 C5 C6 107.0
H5A C5 H5B 108.6
C6 C5 H5A 110.3
C6 C5 H5B 110.3
C1 C6 H6A 109.1
C1 C6 H6B 109.1
C5 C6 C1 112.5
C5 C6 H6A 109.1
C5 C6 H6B 109.1
H6A C6 H6B 107.8
S2 C7 H7 105.2
C8 C7 S2 107.6
C8 C7 H7 105.2
C12 C7 S2 115.1
C12 C7 H7 105.2
C12 C7 C8 117.5
C7 C8 H8A 108.8
C7 C8 H8B 108.8
C7 C8 C9 113.7
H8A C8 H8B 107.7
C9 C8 H8A 108.8
C9 C8 H8B 108.8
C8 C9 H9A 112.1
C8 C9 H9B 112.0
C8 C9 C10 98.6
H9A C9 H9B 109.7
C10 C9 H9A 112.0
C10 C9 H9B 112.0
C9 C10 H10A 109.8
C9 C10 H10B 109.8
H10A C10 H10B 108.3
C11 C10 C9 109.3
C11 C10 H10A 109.8
C11 C10 H10B 109.8
C10 C11 H11A 108.8
C10 C11 H11B 108.8
C10 C11 C12 114.0
H11A C11 H11B 107.7
C12 C11 H11A 108.8
C12 C11 H11B 108.8
C7 C12 C11 115.1
C7 C12 H12A 108.5
C7 C12 H12B 108.5
C11 C12 H12A 108.5
C11 C12 H12B 108.5
H12A C12 H12B 107.5
S3 C13 H13 103.0
C14 C13 S3 104.9
C14 C13 H13 103.0
C18 C13 S3 113.0
C18 C13 H13 103.0
C18 C13 C14 126.9
C13 C14 H14A 108.7
C13 C14 H14B 108.7
C13 C14 C15 114.3
H14A C14 H14B 107.6
C15 C14 H14A 108.7
C15 C14 H14B 108.7
C14 C15 H15A 110.0
C14 C15 H15B 110.0
H15A C15 H15B 108.4
C16 C15 C14 108.6
C16 C15 H15A 110.0
C16 C15 H15B 110.0
C15 C16 H16A 109.9
C15 C16 H16B 109.9
H16A C16 H16B 108.3
C17 C16 C15 109.1
C17 C16 H16A 109.9
C17 C16 H16B 109.9
C16 C17 H17A 107.1
C16 C17 H17B 107.1
H17A C17 H17B 106.8
C18 C17 C16 120.9
C18 C17 H17A 107.1
C18 C17 H17B 107.1
C13 C18 C17 99.7
C13 C18 H18A 111.8
C13 C18 H18B 111.8
C17 C18 H18A 111.8
C17 C18 H18B 111.8
H18A C18 H18B 109.5
S4 C19 H19 108.4
C20 C19 S4 112.0
C20 C19 H19 108.4
C24 C19 S4 108.1
C24 C19 H19 108.4
C24 C19 C20 111.3
C19 C20 H20A 110.3
C19 C20 H20B 110.3
C19 C20 C21 107.0
H20A C20 H20B 108.6
C21 C20 H20A 110.3
C21 C20 H20B 110.3
C20 C21 H21A 108.0
C20 C21 H21B 108.0
H21A C21 H21B 107.3
C22 C21 C20 117.1
C22 C21 H21A 108.0
C22 C21 H21B 108.0
C21 C22 H22A 109.0
C21 C22 H22B 109.0
C21 C22 C23 113.0
H22A C22 H22B 107.8
C23 C22 H22A 109.0
C23 C22 H22B 109.0
C22 C23 H23A 111.2
C22 C23 H23B 111.2
H23A C23 H23B 109.1
C24 C23 C22 103.0
C24 C23 H23A 111.2
C24 C23 H23B 111.2
C19 C24 C23 113.0
C19 C24 H24A 109.0
C19 C24 H24B 109.0
C23 C24 H24A 109.0
C23 C24 H24B 109.0
H24A C24 H24B 107.8
S5 C25 H25 105.8
C26 C25 S5 112.7
C26 C25 H25 105.8
C26 C25 C30 113.2
C30 C25 S5 112.8
C30 C25 H25 105.8
C25 C26 H26A 110.6
C25 C26 H26B 110.6
C25 C26 C27 105.7
H26A C26 H26B 108.7
C27 C26 H26A 110.6
C27 C26 H26B 110.6
C26 C27 H27A 109.2
C26 C27 H27B 109.2
H27A C27 H27B 107.9
C28 C27 C26 111.9
C28 C27 H27A 109.2
C28 C27 H27B 109.2
C27 C28 H28A 109.3
C27 C28 H28B 109.3
H28A C28 H28B 108.0
C29 C28 C27 111.6
C29 C28 H28A 109.3
C29 C28 H28B 109.3
C28 C29 H29A 106.7
C28 C29 H29B 106.7
C28 C29 C30 122.4
H29A C29 H29B 106.6
C30 C29 H29A 106.7
C30 C29 H29B 106.7
C25 C30 H30A 109.7
C25 C30 H30B 109.7
C29 C30 C25 110.0
C29 C30 H30A 109.7
C29 C30 H30B 109.7
H30A C30 H30B 108.2
S6 C31 H31 110.6
C32 C31 S6 108.0
C32 C31 H31 110.6
C36 C31 S6 108.6
C36 C31 H31 110.6
C36 C31 C32 108.3
C31 C32 H32A 109.2
C31 C32 H32B 109.2
C31 C32 C33 111.8
H32A C32 H32B 107.9
C33 C32 H32A 109.2
C33 C32 H32B 109.2
C32 C33 H33A 109.3
C32 C33 H33B 109.3
H33A C33 H33B 108.0
C34 C33 C32 111.6
C34 C33 H33A 109.3
C34 C33 H33B 109.3
C33 C34 H34A 108.6
C33 C34 H34B 108.6
C33 C34 C35 114.5
H34A C34 H34B 107.6
C35 C34 H34A 108.6
C35 C34 H34B 108.6
C34 C35 H35A 109.1
C34 C35 H35B 109.1
H35A C35 H35B 107.9
C36 C35 C34 112.3
C36 C35 H35A 109.1
C36 C35 H35B 109.1
C31 C36 C35 110.7
C31 C36 H36A 109.5
C31 C36 H36B 109.5
C35 C36 H36A 109.5
C35 C36 H36B 109.5
H36A C36 H36B 108.1
S7 C37 H37 109.6
C38 C37 S7 104.9
C38 C37 H37 109.6
C38 C37 C42 114.6
C42 C37 S7 108.4
C42 C37 H37 109.6
C37 C38 H38A 110.9
C37 C38 H38B 110.9
C37 C38 C39 104.3
H38A C38 H38B 108.9
C39 C38 H38A 110.9
C39 C38 H38B 110.9
C38 C39 H39A 109.7
C38 C39 H39B 109.7
H39A C39 H39B 108.2
C40 C39 C38 109.9
C40 C39 H39A 109.7
C40 C39 H39B 109.7
C39 C40 H40A 108.8
C39 C40 H40B 108.8
C39 C40 C41 113.9
H40A C40 H40B 107.7
C41 C40 H40A 108.8
C41 C40 H40B 108.8
C40 C41 H41A 110.3
C40 C41 H41B 110.3
H41A C41 H41B 108.6
C42 C41 C40 107.1
C42 C41 H41A 110.3
C42 C41 H41B 110.3
C37 C42 H42A 110.9
C37 C42 H42B 110.9
C41 C42 C37 104.3
C41 C42 H42A 110.9
C41 C42 H42B 110.9
H42A C42 H42B 108.9
S8 C43 H43 102.5
C44 C43 S8 113.0
C44 C43 H43 102.5
C48 C43 S8 124.6
C48 C43 H43 102.5
C48 C43 C44 108.6
C43 C44 H44A 107.6
C43 C44 H44B 107.6
H44A C44 H44B 107.0
C45 C44 C43 118.8
C45 C44 H44A 107.6
C45 C44 H44B 107.6
C44 C45 H45A 111.2
C44 C45 H45B 111.2
C44 C45 C46 102.9
H45A C45 H45B 109.1
C46 C45 H45A 111.2
C46 C45 H45B 111.2
C45 C46 H46A 109.3
C45 C46 H46B 109.3
C45 C46 C47 111.4
H46A C46 H46B 108.0
C47 C46 H46A 109.3
C47 C46 H46B 109.3
C46 C47 H47A 110.2
C46 C47 H47B 110.2
H47A C47 H47B 108.5
C48 C47 C46 107.5
C48 C47 H47A 110.2
C48 C47 H47B 110.2
C43 C48 C47 126.9
C43 C48 H48A 105.6
C43 C48 H48B 105.6
C47 C48 H48A 105.6
C47 C48 H48B 105.6
H48A C48 H48B 106.1
S9 C49 H49 109.9
C50 C49 S9 111.0
C50 C49 H49 109.9
C50 C49 C54 109.3
C54 C49 S9 106.7
C54 C49 H49 109.9
C49 C50 H50A 109.2
C49 C50 H50B 109.2
H50A C50 H50B 107.9
C51 C50 C49 111.9
C51 C50 H50A 109.2
C51 C50 H50B 109.2
C50 C51 H51A 110.5
C50 C51 H51B 110.5
C50 C51 C52 106.1
H51A C51 H51B 108.7
C52 C51 H51A 110.5
C52 C51 H51B 110.5
C51 C52 H52A 110.4
C51 C52 H52B 110.4
H52A C52 H52B 108.6
C53 C52 C51 106.5
C53 C52 H52A 110.4
C53 C52 H52B 110.4
C52 C53 H53A 107.8
C52 C53 H53B 107.8
C52 C53 C54 118.2
H53A C53 H53B 107.1
C54 C53 H53A 107.8
C54 C53 H53B 107.8
C49 C54 H54A 110.7
C49 C54 H54B 110.7
C53 C54 C49 105.4
C53 C54 H54A 110.7
C53 C54 H54B 110.7
H54A C54 H54B 108.8
C56 C55 S10 115.7
C60 C55 S10 132.2
C60 C55 C56 109.3
C55 C56 H56A 109.9
C55 C56 H56B 109.9
C55 C56 C57 108.8
H56A C56 H56B 108.3
C57 C56 H56A 109.9
C57 C56 H56B 109.9
C56 C57 H57A 110.1
C56 C57 H57B 110.1
C56 C57 C58 108.2
H57A C57 H57B 108.4
C58 C57 H57A 110.1
C58 C57 H57B 110.1
C57 C58 H58A 109.9
C57 C58 H58B 109.9
H58A C58 H58B 108.3
C59 C58 C57 108.9
C59 C58 H58A 109.9
C59 C58 H58B 109.9
C58 C59 H59A 109.9
C58 C59 H59B 109.9
C58 C59 C60 109.0
H59A C59 H59B 108.3
C60 C59 H59A 109.9
C60 C59 H59B 109.9
C55 C60 C59 109.1
C55 C60 H60A 109.9
C55 C60 H60B 109.9
C59 C60 H60A 109.9
C59 C60 H60B 109.9
H60A C60 H60B 108.3
S11 C61 H61 110.0
C62 C61 S11 111.1
C62 C61 H61 110.0
C66 C61 S11 106.3
C66 C61 H61 110.0
C66 C61 C62 109.3
C61 C62 H62A 111.7
C61 C62 H62B 111.7
H62A C62 H62B 109.5
C63 C62 C61 100.4
C63 C62 H62A 111.7
C63 C62 H62B 111.7
C62 C63 H63A 109.5
C62 C63 H63B 109.5
C62 C63 C64 110.7
H63A C63 H63B 108.1
C64 C63 H63A 109.5
C64 C63 H63B 109.5
C63 C64 H64A 110.6
C63 C64 H64B 110.6
H64A C64 H64B 108.7
C65 C64 C63 105.7
C65 C64 H64A 110.6
C65 C64 H64B 110.6
C64 C65 H65A 108.3
C64 C65 H65B 108.3
C64 C65 C66 116.1
H65A C65 H65B 107.4
C66 C65 H65A 108.3
C66 C65 H65B 108.3
C61 C66 C65 117.1
C61 C66 H66A 108.0
C61 C66 H66B 108.0
C65 C66 H66A 108.0
C65 C66 H66B 108.0
H66A C66 H66B 107.3
S12 C67 H67 107.9
C68 C67 S12 114.0
C68 C67 H67 107.9
C68 C67 C72 110.1
C72 C67 S12 109.0
C72 C67 H67 107.9
C67 C68 H68A 109.0
C67 C68 H68B 109.0
C67 C68 C69 112.8
H68A C68 H68B 107.8
C69 C68 H68A 109.0
C69 C68 H68B 109.0
C68 C69 H69A 108.2
C68 C69 H69B 108.2
H69A C69 H69B 107.3
C70 C69 C68 116.4
C70 C69 H69A 108.2
C70 C69 H69B 108.2
C69 C70 H70A 112.0
C69 C70 H70B 112.0
C69 C70 C71 98.7
H70A C70 H70B 109.7
C71 C70 H70A 112.0
C71 C70 H70B 112.0
C70 C71 H71A 106.5
C70 C71 H71B 106.5
H71A C71 H71B 106.5
C72 C71 C70 123.4
C72 C71 H71A 106.5
C72 C71 H71B 106.5
C67 C72 H72A 110.3
C67 C72 H72B 110.3
C71 C72 C67 107.2
C71 C72 H72A 110.3
C71 C72 H72B 110.3
H72A C72 H72B 108.5
S13 C73 H73 100.4
C74 C73 S13 130.0
C74 C73 H73 100.4
C78 C73 S13 111.0
C78 C73 H73 100.4
C78 C73 C74 109.2
C73 C74 H74A 109.6
C73 C74 H74B 109.6
C73 C74 C75 110.4
H74A C74 H74B 108.1
C75 C74 H74A 109.6
C75 C74 H74B 109.6
C74 C75 H75A 109.9
C74 C75 H75B 109.9
C74 C75 C76 109.0
H75A C75 H75B 108.3
C76 C75 H75A 109.9
C76 C75 H75B 109.9
C75 C76 H76A 109.9
C75 C76 H76B 109.9
C75 C76 C77 109.0
H76A C76 H76B 108.3
C77 C76 H76A 109.9
C77 C76 H76B 109.9
C76 C77 H77A 109.9
C76 C77 H77B 109.9
H77A C77 H77B 108.3
C78 C77 C76 109.1
C78 C77 H77A 109.9
C78 C77 H77B 109.9
C73 C78 H78A 106.8
C73 C78 H78B 106.8
C77 C78 C73 122.1
C77 C78 H78A 106.8
C77 C78 H78B 106.8
H78A C78 H78B 106.7
S14 C79 H79 97.8
C80 C79 S14 133.7
C80 C79 H79 97.8
C84 C79 S14 111.3
C84 C79 H79 97.8
C84 C79 C80 109.2
C79 C80 H80A 109.4
C79 C80 H80B 109.4
H80A C80 H80B 108.0
C81 C80 C79 111.2
C81 C80 H80A 109.4
C81 C80 H80B 109.4
C80 C81 H81A 110.7
C80 C81 H81B 110.7
H81A C81 H81B 108.8
C82 C81 C80 105.1
C82 C81 H81A 110.7
C82 C81 H81B 110.7
C81 C82 H82A 109.4
C81 C82 H82B 109.4
H82A C82 H82B 108.0
C83 C82 C81 111.1
C83 C82 H82A 109.4
C83 C82 H82B 109.4
C82 C83 H83A 109.5
C82 C83 H83B 109.5
C82 C83 C84 110.7
H83A C83 H83B 108.1
C84 C83 H83A 109.5
C84 C83 H83B 109.5
C79 C84 H84A 109.8
C79 C84 H84B 109.8
C83 C84 C79 109.5
C83 C84 H84A 109.8
C83 C84 H84B 109.8
H84A C84 H84B 108.2
S15 C85 H85 110.5
C86 C85 S15 111.6
C86 C85 H85 110.5
C86 C85 C90 110.9
C90 C85 S15 102.8
C90 C85 H85 110.5
C85 C86 H86A 109.5
C85 C86 H86B 109.5
H86A C86 H86B 108.0
C87 C86 C85 110.9
C87 C86 H86A 109.5
C87 C86 H86B 109.5
C86 C87 H87A 109.6
C86 C87 H87B 109.6
C86 C87 C88 110.2
H87A C87 H87B 108.1
C88 C87 H87A 109.6
C88 C87 H87B 109.6
C87 C88 H88A 108.8
C87 C88 H88B 108.8
H88A C88 H88B 107.7
C89 C88 C87 113.8
C89 C88 H88A 108.8
C89 C88 H88B 108.8
C88 C89 H89A 108.9
C88 C89 H89B 108.9
C88 C89 C90 113.3
H89A C89 H89B 107.7
C90 C89 H89A 108.9
C90 C89 H89B 108.9
C85 C90 H90A 108.8
C85 C90 H90B 108.8
C89 C90 C85 114.0
C89 C90 H90A 108.8
C89 C90 H90B 108.8
H90A C90 H90B 107.7
S16 C91 H91 108.6
C92 C91 S16 109.5
C92 C91 H91 108.6
C96 C91 S16 107.4
C96 C91 H91 108.6
C96 C91 C92 114.1
C91 C92 H92A 109.0
C91 C92 H92B 109.0
H92A C92 H92B 107.8
C93 C92 C91 112.9
C93 C92 H92A 109.0
C93 C92 H92B 109.0
C92 C93 H93A 110.9
C92 C93 H93B 110.9
C92 C93 C94 104.3
H93A C93 H93B 108.9
C94 C93 H93A 110.9
C94 C93 H93B 110.9
C93 C94 H94A 111.6
C93 C94 H94B 111.6
H94A C94 H94B 109.4
C95 C94 C93 101.0
C95 C94 H94A 111.6
C95 C94 H94B 111.6
C94 C95 H95A 109.7
C94 C95 H95B 109.7
C94 C95 C96 110.0
H95A C95 H95B 108.2
C96 C95 H95A 109.7
C96 C95 H95B 109.7
C91 C96 C95 111.7
C91 C96 H96A 109.3
C91 C96 H96B 109.3
C95 C96 H96A 109.3
C95 C96 H96B 109.3
H96A C96 H96B 107.9
S17 C97 H97 108.1
C98 C97 S17 107.5
C98 C97 H97 108.1
C98 C97 C102 112.7
C102 C97 S17 112.2
C102 C97 H97 108.1
C97 C98 H98A 108.6
C97 C98 H98B 108.6
H98A C98 H98B 107.6
C99 C98 C97 114.5
C99 C98 H98A 108.6
C99 C98 H98B 108.6
C98 C99 H99A 109.2
C98 C99 H99B 109.2
C98 C99 C100 112.1
H99A C99 H99B 107.9
C100 C99 H99A 109.2
C100 C99 H99B 109.2
C99 C100 H10C 108.9
C99 C100 H10D 108.9
C99 C100 C101 113.3
H10C C100 H10D 107.7
C101 C100 H10C 108.9
C101 C100 H10D 108.9
C100 C101 H10E 110.0
C100 C101 H10F 110.0
H10E C101 H10F 108.4
C102 C101 C100 108.4
C102 C101 H10E 110.0
C102 C101 H10F 110.0
C97 C102 H10G 109.4
C97 C102 H10H 109.4
C101 C102 C97 111.4
C101 C102 H10G 109.4
C101 C102 H10H 109.4
H10G C102 H10H 108.0
S18 C103 H103 109.9
C104 C103 S18 104.6
C104 C103 H103 109.9
C108 C103 S18 108.8
C108 C103 H103 109.9
C108 C103 C104 113.5
C103 C104 H10I 110.0
C103 C104 H10J 110.0
H10I C104 H10J 108.4
C105 C104 C103 108.3
C105 C104 H10I 110.0
C105 C104 H10J 110.0
C104 C105 H10K 109.7
C104 C105 H10L 109.7
C104 C105 C106 109.8
H10K C105 H10L 108.2
C106 C105 H10K 109.7
C106 C105 H10L 109.7
C105 C106 H10M 110.2
C105 C106 H10N 110.2
H10M C106 H10N 108.5
C107 C106 C105 107.3
C107 C106 H10M 110.2
C107 C106 H10N 110.2
C106 C107 H10O 107.8
C106 C107 H10P 107.8
C106 C107 C108 118.0
H10O C107 H10P 107.1
C108 C107 H10O 107.8
C108 C107 H10P 107.8
C103 C108 C107 104.8
C103 C108 H10Q 110.8
C103 C108 H10R 110.8
C107 C108 H10Q 110.8
C107 C108 H10R 110.8
H10Q C108 H10R 108.9
S19 C109 H109 108.3
C110 C109 S19 106.2
C110 C109 H109 108.3
C114 C109 S19 113.8
C114 C109 H109 108.3
C114 C109 C110 111.9
C109 C110 H11C 110.2
C109 C110 H11D 110.2
H11C C110 H11D 108.5
C111 C110 C109 107.5
C111 C110 H11C 110.2
C111 C110 H11D 110.2
C110 C111 H11E 109.7
C110 C111 H11F 109.7
H11E C111 H11F 108.2
C112 C111 C110 109.9
C112 C111 H11E 109.7
C112 C111 H11F 109.7
C111 C112 H11G 109.6
C111 C112 H11H 109.6
C111 C112 C113 110.4
H11G C112 H11H 108.1
C113 C112 H11G 109.6
C113 C112 H11H 109.6
C112 C113 H11I 108.3
C112 C113 H11J 108.3
H11I C113 H11J 107.4
C114 C113 C112 116.0
C114 C113 H11I 108.3
C114 C113 H11J 108.3
C109 C114 C113 112.7
C109 C114 H11K 109.1
C109 C114 H11L 109.1
C113 C114 H11K 109.1
C113 C114 H11L 109.1
H11K C114 H11L 107.8
S20 C115 H115 109.6
C116 C115 S20 102.9
C116 C115 H115 109.6
C120 C115 S20 116.7
C120 C115 H115 109.6
C120 C115 C116 108.0
C115 C116 H11M 110.0
C115 C116 H11N 110.0
H11M C116 H11N 108.4
C117 C116 C115 108.6
C117 C116 H11M 110.0
C117 C116 H11N 110.0
C116 C117 H11O 111.7
C116 C117 H11P 111.7
C116 C117 C118 100.3
H11O C117 H11P 109.5
C118 C117 H11O 111.7
C118 C117 H11P 111.7
C117 C118 H11Q 108.6
C117 C118 H11R 108.6
H11Q C118 H11R 107.5
C119 C118 C117 114.8
C119 C118 H11Q 108.6
C119 C118 H11R 108.6
C118 C119 H11S 109.4
C118 C119 H11T 109.4
H11S C119 H11T 108.0
C120 C119 C118 111.3
C120 C119 H11S 109.4
C120 C119 H11T 109.4
C115 C120 H12C 109.9
C115 C120 H12D 109.9
C119 C120 C115 108.8
C119 C120 H12C 109.9
C119 C120 H12D 109.9
H12C C120 H12D 108.3
S21 C121 H121 109.2
C122 C121 S21 106.5
C122 C121 H121 109.2
C126 C121 S21 108.1
C126 C121 H121 109.2
C126 C121 C122 114.4
C121 C122 H12E 109.9
C121 C122 H12F 109.9
C121 C122 C123 108.8
H12E C122 H12F 108.3
C123 C122 H12E 109.9
C123 C122 H12F 109.9
C122 C123 H12G 110.0
C122 C123 H12H 110.0
H12G C123 H12H 108.4
C124 C123 C122 108.4
C124 C123 H12G 110.0
C124 C123 H12H 110.0
C123 C124 H12I 108.4
C123 C124 H12J 108.4
H12I C124 H12J 107.4
C125 C124 C123 115.6
C125 C124 H12I 108.4
C125 C124 H12J 108.4
C124 C125 H12K 109.8
C124 C125 H12L 109.8
C124 C125 C126 109.3
H12K C125 H12L 108.3
C126 C125 H12K 109.8
C126 C125 H12L 109.8
C121 C126 C125 116.6
C121 C126 H12M 108.2
C121 C126 H12N 108.2
C125 C126 H12M 108.2
C125 C126 H12N 108.2
H12M C126 H12N 107.3
S22 C127 H127 109.0
C128 C127 S22 110.3
C128 C127 H127 109.0
C128 C127 C132 111.0
C132 C127 S22 108.5
C132 C127 H127 109.0
C127 C128 H12O 109.8
C127 C128 H12P 109.8
C127 C128 C129 109.5
H12O C128 H12P 108.2
C129 C128 H12O 109.8
C129 C128 H12P 109.8
C130 C129 C128 105.5
C129 C130 H13A 109.4
C129 C130 H13B 109.4
H13A C130 H13B 108.0
C131 C130 C129 111.0
C131 C130 H13A 109.4
C131 C130 H13B 109.4
C130 C131 H13C 109.4
C130 C131 H13D 109.4
C130 C131 C132 111.0
H13C C131 H13D 108.0
C132 C131 H13C 109.4
C132 C131 H13D 109.4
C127 C132 H13E 109.4
C127 C132 H13F 109.4
C131 C132 C127 111.3
C131 C132 H13E 109.4
C131 C132 H13F 109.4
H13E C132 H13F 108.0
S23 C133 H133 109.2
C134 C133 S23 110.4
C134 C133 H133 109.2
C138 C133 S23 109.5
C138 C133 H133 109.2
C138 C133 C134 109.4
C133 C134 H13G 109.3
C133 C134 H13H 109.3
H13G C134 H13H 108.0
C135 C134 C133 111.5
C135 C134 H13G 109.3
C135 C134 H13H 109.3
C134 C135 H13I 110.4
C134 C135 H13J 110.4
C134 C135 C136 106.6
H13I C135 H13J 108.6
C136 C135 H13I 110.4
C136 C135 H13J 110.4
C135 C136 H13K 111.0
C135 C136 H13L 111.0
H13K C136 H13L 109.0
C137 C136 C135 103.9
C137 C136 H13K 111.0
C137 C136 H13L 111.0
C136 C137 H13M 108.8
C136 C137 H13N 108.8
C136 C137 C138 113.9
H13M C137 H13N 107.7
C138 C137 H13M 108.8
C138 C137 H13N 108.8
C133 C138 C137 103.5
C133 C138 H13O 111.1
C133 C138 H13P 111.1
C137 C138 H13O 111.1
C137 C138 H13P 111.1
H13O C138 H13P 109.0
S24 C139 H139 111.3
C140 C139 S24 103.1
C140 C139 H139 111.3
C144 C139 S24 107.6
C144 C139 H139 111.3
C144 C139 C140 111.8
C139 C140 H14C 110.2
C139 C140 H14D 110.2
C139 C140 C141 107.6
H14C C140 H14D 108.5
C141 C140 H14C 110.2
C141 C140 H14D 110.2
C140 C141 H14E 111.2
C140 C141 H14F 111.2
C140 C141 C142 102.7
H14E C141 H14F 109.1
C142 C141 H14E 111.2
C142 C141 H14F 111.2
C141 C142 H14G 111.2
C141 C142 H14H 111.2
C141 C142 C143 103.0
H14G C142 H14H 109.1
C143 C142 H14G 111.2
C143 C142 H14H 111.2
C142 C143 H14I 109.7
C142 C143 H14J 109.7
H14I C143 H14J 108.2
C144 C143 C142 109.7
C144 C143 H14I 109.7
C144 C143 H14J 109.7
C139 C144 C143 107.2
C139 C144 H14K 110.3
C139 C144 H14L 110.3
C143 C144 H14K 110.3
C143 C144 H14L 110.3
H14K C144 H14L 108.5
S25 C145 H145 113.2
C146 C145 S25 105.0
C146 C145 H145 113.2
C150 C145 S25 104.8
C150 C145 H145 113.2
C150 C145 C146 106.5
C145 C146 H14M 110.1
C145 C146 H14N 110.1
C145 C146 C147 107.9
H14M C146 H14N 108.4
C147 C146 H14M 110.1
C147 C146 H14N 110.1
C146 C147 H14O 110.6
C146 C147 H14P 110.6
H14O C147 H14P 108.8
C148 C147 C146 105.5
C148 C147 H14O 110.6
C148 C147 H14P 110.6
C147 C148 H14Q 108.6
C147 C148 H14R 108.6
C147 C148 C149 114.8
H14Q C148 H14R 107.5
C149 C148 H14Q 108.6
C149 C148 H14R 108.6
C148 C149 H14S 110.4
C148 C149 H14T 110.4
C148 C149 C150 106.6
H14S C149 H14T 108.6
C150 C149 H14S 110.4
C150 C149 H14T 110.4
C145 C150 C149 107.3
C145 C150 H15C 110.3
C145 C150 H15D 110.3
C149 C150 H15C 110.3
C149 C150 H15D 110.3
H15C C150 H15D 108.5
S26 C151 H151 107.1
C152 C151 S26 112.3
C152 C151 H151 107.1
C152 C151 C156 109.7
C156 C151 S26 113.1
C156 C151 H151 107.1
C151 C152 H15E 108.4
C151 C152 H15F 108.4
C151 C152 C153 115.6
H15E C152 H15F 107.4
C153 C152 H15E 108.4
C153 C152 H15F 108.4
C152 C153 H15G 111.4
C152 C153 H15H 111.4
H15G C153 H15H 109.3
C154 C153 C152 101.7
C154 C153 H15G 111.4
C154 C153 H15H 111.4
C153 C154 H15I 110.0
C153 C154 H15J 110.0
H15I C154 H15J 108.4
C155 C154 C153 108.3
C155 C154 H15I 110.0
C155 C154 H15J 110.0
C154 C155 H15K 110.7
C154 C155 H15L 110.7
H15K C155 H15L 108.8
C156 C155 C154 105.2
C156 C155 H15K 110.7
C156 C155 H15L 110.7
C151 C156 H15M 109.2
C151 C156 H15N 109.2
C155 C156 C151 111.9
C155 C156 H15M 109.2
C155 C156 H15N 109.2
H15M C156 H15N 107.9

loop_
_geom_bond_atom_site_label_1
_geom_bond_atom_site_label_2
_geom_bond_distance
Au1 Au2 2.8569
Au1 Au5 2.9789
Au1 Au7 2.8587
Au1 Au9 2.7056
Au1 Au12 3.0291
Au1 Au16 2.7494
Au1 Au17 2.7334
Au1 Au20 2.7023
Au1 Au21 3.2059
Au1 Au33 2.9361
Au1 Au34 2.8930
Au2 Au3 2.7998
Au2 Au4 2.8570
Au2 Au5 2.9876
Au2 Au6 2.9713
Au2 Au7 2.9501
Au2 Au15 3.0199
Au2 Au16 2.8615
Au2 Au17 2.7981
Au2 Au35 3.0336
Au2 Au36 2.8682
Au3 Au4 2.7556
Au3 Au15 3.0974
Au3 Au26 2.9482
Au3 Au36 2.7361
Au3 Au37 3.0345
Au3 Au38 3.0126
Au3 S21 2.3920
Au4 Au5 2.9230
Au4 Au6 2.8950
Au4 Au23 2.7509
Au4 Au24 2.7120
Au4 Au26 2.8854
Au4 Au28 3.1514
Au4 Au29 3.0023
Au4 Au36 2.7668
Au4 Au39 2.8944
Au5 Au6 2.8712
Au5 Au7 2.8615
Au5 Au8 2.7821
Au5 Au9 3.0894
Au5 Au12 2.8437
Au5 Au22 2.7807
Au5 Au23 3.1043
Au5 Au29 2.8777
Au6 Au12 2.7539
Au6 Au13 3.1716
Au6 Au14 2.7203
Au6 Au15 2.7172
Au6 Au16 3.0299
Au6 Au22 2.7600
Au6 Au26 2.9267
Au6 Au39 2.8393
Au7 Au8 2.7277
Au7 Au29 2.7587
Au7 Au30 3.2391
Au7 Au31 2.6861
Au7 Au33 2.8619
Au7 Au34 2.9562
Au7 Au35 2.7311
Au7 Au36 3.0014
Au8 Au9 3.0932
Au8 Au11 2.9964
Au8 Au29 2.7349
Au8 Au32 2.9585
Au8 Au33 2.9772
Au8 S3 2.3885
Au9 Au10 3.3540
Au9 Au12 2.9595
Au9 Au20 2.8403
Au9 Au33 2.7275
Au9 S4 2.3695
Au10 Au11 3.0234
Au10 Au22 3.0425
Au10 S1 2.2937
Au10 S4 2.3020
Au11 Au23 3.3028
Au11 S2 2.2980
Au11 S3 2.3017
Au12 Au13 3.1384
Au12 Au16 2.9311
Au12 Au21 3.3536
Au12 Au22 2.7341
Au12 S16 2.3529
Au13 Au14 2.9283
Au13 Au16 3.3040
Au13 S5 2.3236
Au13 S17 2.3101
Au14 Au15 2.8263
Au14 Au26 2.7245
Au14 Au27 3.0918
Au14 Au42 3.2736
Au14 S7 2.3247
Au15 Au16 2.9505
Au15 Au18 3.2800
Au15 Au26 2.7214
Au15 S18 2.3806
Au16 Au17 2.7442
Au16 Au21 3.0918
Au16 S17 2.3576
Au17 Au18 3.0200
Au17 Au19 3.0025
Au17 Au34 2.9604
Au17 Au35 3.0638
Au17 S23 2.3836
Au18 Au37 3.0168
Au18 S18 2.2723
Au18 S23 2.3357
Au19 Au20 3.0660
Au19 Au34 3.1734
Au19 S24 2.2994
Au19 S25 2.3029
Au20 Au21 2.9431
Au20 Au33 2.7255
Au20 Au41 3.2526
Au20 S15 2.3610
Au21 S16 2.2796
Au21 S24 2.3040
Au22 Au23 3.1522
Au22 Au27 2.9918
Au22 Au39 2.9345
Au22 S1 2.3782
Au23 Au24 2.8491
Au23 Au29 2.9643
Au23 Au39 2.7207
Au23 S2 2.3690
Au24 Au25 3.3349
Au24 Au28 2.9179
Au24 Au38 3.0529
Au24 Au39 2.7089
Au24 S9 2.3373
Au25 S8 2.3088
Au25 S9 2.2873
Au26 Au38 3.1627
Au26 Au39 2.8101
Au26 S19 2.3455
Au27 Au39 3.1500
Au27 S5 2.3021
Au27 S6 2.2847
Au28 Au29 3.3012
Au28 Au36 3.0748
Au28 S10 2.2969
Au28 S20 2.3186
Au29 Au30 3.0716
Au29 Au36 2.9300
Au29 S10 2.3624
Au30 Au31 2.9177
Au30 Au36 3.3788
Au30 S11 2.2976
Au30 S26 2.3012
Au31 Au32 3.1151
Au31 Au34 2.7397
Au31 Au35 2.8748
Au31 Au40 3.2205
Au31 S13 2.3729
Au32 Au33 3.1328
Au32 S11 2.2873
Au32 S12 2.2916
Au33 Au34 2.7887
Au33 S12 2.3629
Au34 Au35 2.7210
Au34 S25 2.3543
Au35 Au36 2.9243
Au35 Au37 3.3186
Au35 S22 2.3601
Au36 S26 2.3679
Au37 S21 2.2910
Au37 S22 2.2987
Au38 S19 2.3107
Au38 S20 2.3060
Au39 S6 2.3463
Au40 S13 2.3510
Au40 S14 2.2698
Au41 S14 2.3019
Au41 S15 2.2902
Au42 S7 2.2872
Au42 S8 2.2977
S1 C1 1.9195
S2 C7 1.8693
S3 C13 1.9245
S4 C19 1.8729
S5 C25 1.9013
S6 C31 1.8558
S7 C37 1.9027
S8 C43 1.7441
S9 C49 1.8168
S10 C55 1.7766
S11 C61 1.9585
S12 C67 1.8085
S13 C73 1.7730
S14 C79 1.7950
S15 C85 1.9335
S16 C91 1.8725
S17 C97 1.8594
S18 C103 1.8819
S19 C109 1.8418
S20 C115 1.8055
S21 C121 1.9814
S22 C127 1.8795
S23 C133 1.8377
S24 C139 1.9513
S25 C145 1.8995
S26 C151 1.7472
C1 H1 1.0000
C1 C2 1.4730
C1 C6 1.6015
C2 H2A 0.9900
C2 H2B 0.9900
C2 C3 1.4858
C3 H3A 0.9900
C3 H3B 0.9900
C3 C4 1.7485
C4 H4A 0.9900
C4 H4B 0.9900
C4 C5 1.3742
C5 H5A 0.9900
C5 H5B 0.9900
C5 C6 1.4978
C6 H6A 0.9900
C6 H6B 0.9900
C7 H7 1.0000
C7 C8 1.5396
C7 C12 1.4011
C8 H8A 0.9900
C8 H8B 0.9900
C8 C9 1.6936
C9 H9A 0.9900
C9 H9B 0.9900
C9 C10 1.7566
C10 H10A 0.9900
C10 H10B 0.9900
C10 C11 1.4215
C11 H11A 0.9900
C11 H11B 0.9900
C11 C12 1.4381
C12 H12A 0.9900
C12 H12B 0.9900
C13 H13 1.0000
C13 C14 1.5242
C13 C18 1.5139
C14 H14A 0.9900
C14 H14B 0.9900
C14 C15 1.5256
C15 H15A 0.9900
C15 H15B 0.9900
C15 C16 1.5221
C16 H16A 0.9900
C16 H16B 0.9900
C16 C17 1.5215
C17 H17A 0.9900
C17 H17B 0.9900
C17 C18 1.5189
C18 H18A 0.9900
C18 H18B 0.9900
C19 H19 1.0000
C19 C20 1.5292
C19 C24 1.5183
C20 H20A 0.9900
C20 H20B 0.9900
C20 C21 1.5510
C21 H21A 0.9900
C21 H21B 0.9900
C21 C22 1.4242
C22 H22A 0.9900
C22 H22B 0.9900
C22 C23 1.6226
C23 H23A 0.9900
C23 H23B 0.9900
C23 C24 1.5398
C24 H24A 0.9900
C24 H24B 0.9900
C25 H25 1.0000
C25 C26 1.3866
C25 C30 1.6077
C26 H26A 0.9900
C26 H26B 0.9900
C26 C27 1.6458
C27 H27A 0.9900
C27 H27B 0.9900
C27 C28 1.3954
C28 H28A 0.9900
C28 H28B 0.9900
C28 C29 1.3169
C29 H29A 0.9900
C29 H29B 0.9900
C29 C30 1.4370
C30 H30A 0.9900
C30 H30B 0.9900
C31 H31 1.0000
C31 C32 1.5401
C31 C36 1.5168
C32 H32A 0.9900
C32 H32B 0.9900
C32 C33 1.5490
C33 H33A 0.9900
C33 H33B 0.9900
C33 C34 1.4337
C34 H34A 0.9900
C34 H34B 0.9900
C34 C35 1.5402
C35 H35A 0.9900
C35 H35B 0.9900
C35 C36 1.5282
C36 H36A 0.9900
C36 H36B 0.9900
C37 H37 1.0000
C37 C38 1.4404
C37 C42 1.6617
C38 H38A 0.9900
C38 H38B 0.9900
C38 C39 1.6349
C39 H39A 0.9900
C39 H39B 0.9900
C39 C40 1.3998
C40 H40A 0.9900
C40 H40B 0.9900
C40 C41 1.5569
C41 H41A 0.9900
C41 H41B 0.9900
C41 C42 1.5085
C42 H42A 0.9900
C42 H42B 0.9900
C43 H43 1.0000
C43 C44 1.5493
C43 C48 1.4201
C44 H44A 0.9900
C44 H44B 0.9900
C44 C45 1.5145
C45 H45A 0.9900
C45 H45B 0.9900
C45 C46 1.5668
C46 H46A 0.9900
C46 H46B 0.9900
C46 C47 1.6739
C47 H47A 0.9900
C47 H47B 0.9900
C47 C48 1.4684
C48 H48A 0.9900
C48 H48B 0.9900
C49 H49 1.0000
C49 C50 1.5712
C49 C54 1.5777
C50 H50A 0.9900
C50 H50B 0.9900
C50 C51 1.5442
C51 H51A 0.9900
C51 H51B 0.9900
C51 C52 1.6579
C52 H52A 0.9900
C52 H52B 0.9900
C52 C53 1.4757
C53 H53A 0.9900
C53 H53B 0.9900
C53 C54 1.5510
C54 H54A 0.9900
C54 H54B 0.9900
C55 C56 1.5229
C55 C60 1.5198
C56 H56A 0.9900
C56 H56B 0.9900
C56 C57 1.5237
C57 H57A 0.9900
C57 H57B 0.9900
C57 C58 1.5264
C58 H58A 0.9900
C58 H58B 0.9900
C58 C59 1.5222
C59 H59A 0.9900
C59 H59B 0.9900
C59 C60 1.5235
C60 H60A 0.9900
C60 H60B 0.9900
C61 H61 1.0000
C61 C62 1.5390
C61 C66 1.3714
C62 H62A 0.9900
C62 H62B 0.9900
C62 C63 1.4602
C63 H63A 0.9900
C63 H63B 0.9900
C63 C64 1.5288
C64 H64A 0.9900
C64 H64B 0.9900
C64 C65 1.3159
C65 H65A 0.9900
C65 H65B 0.9900
C65 C66 1.4713
C66 H66A 0.9900
C66 H66B 0.9900
C67 H67 1.0000
C67 C68 1.4611
C67 C72 1.6345
C68 H68A 0.9900
C68 H68B 0.9900
C68 C69 1.5934
C69 H69A 0.9900
C69 H69B 0.9900
C69 C70 1.5639
C70 H70A 0.9900
C70 H70B 0.9900
C70 C71 1.5985
C71 H71A 0.9900
C71 H71B 0.9900
C71 C72 1.4259
C72 H72A 0.9900
C72 H72B 0.9900
C73 H73 1.0000
C73 C74 1.5208
C73 C78 1.5189
C74 H74A 0.9900
C74 H74B 0.9900
C74 C75 1.5247
C75 H75A 0.9900
C75 H75B 0.9900
C75 C76 1.5260
C76 H76A 0.9900
C76 H76B 0.9900
C76 C77 1.5273
C77 H77A 0.9900
C77 H77B 0.9900
C77 C78 1.5169
C78 H78A 0.9900
C78 H78B 0.9900
C79 H79 1.0000
C79 C80 1.5271
C79 C84 1.5193
C80 H80A 0.9900
C80 H80B 0.9900
C80 C81 1.5242
C81 H81A 0.9900
C81 H81B 0.9900
C81 C82 1.5066
C82 H82A 0.9900
C82 H82B 0.9900
C82 C83 1.5062
C83 H83A 0.9900
C83 H83B 0.9900
C83 C84 1.5145
C84 H84A 0.9900
C84 H84B 0.9900
C85 H85 1.0000
C85 C86 1.5493
C85 C90 1.5975
C86 H86A 0.9900
C86 H86B 0.9900
C86 C87 1.5066
C87 H87A 0.9900
C87 H87B 0.9900
C87 C88 1.6268
C88 H88A 0.9900
C88 H88B 0.9900
C88 C89 1.4411
C89 H89A 0.9900
C89 H89B 0.9900
C89 C90 1.5892
C90 H90A 0.9900
C90 H90B 0.9900
C91 H91 1.0000
C91 C92 1.5197
C91 C96 1.4150
C92 H92A 0.9900
C92 H92B 0.9900
C92 C93 1.4699
C93 H93A 0.9900
C93 H93B 0.9900
C93 C94 1.7746
C94 H94A 0.9900
C94 H94B 0.9900
C94 C95 1.5198
C95 H95A 0.9900
C95 H95B 0.9900
C95 C96 1.5898
C96 H96A 0.9900
C96 H96B 0.9900
C97 H97 1.0000
C97 C98 1.5098
C97 C102 1.5104
C98 H98A 0.9900
C98 H98B 0.9900
C98 C99 1.4864
C99 H99A 0.9900
C99 H99B 0.9900
C99 C100 1.5180
C100 H10C 0.9900
C100 H10D 0.9900
C100 C101 1.6525
C101 H10E 0.9900
C101 H10F 0.9900
C101 C102 1.4718
C102 H10G 0.9900
C102 H10H 0.9900
C103 H103 1.0000
C103 C104 1.5655
C103 C108 1.5059
C104 H10I 0.9900
C104 H10J 0.9900
C104 C105 1.5227
C105 H10K 0.9900
C105 H10L 0.9900
C105 C106 1.7035
C106 H10M 0.9900
C106 H10N 0.9900
C106 C107 1.4439
C107 H10O 0.9900
C107 H10P 0.9900
C107 C108 1.5712
C108 H10Q 0.9900
C108 H10R 0.9900
C109 H109 1.0000
C109 C110 1.6593
C109 C114 1.3973
C110 H11C 0.9900
C110 H11D 0.9900
C110 C111 1.6513
C111 H11E 0.9900
C111 H11F 0.9900
C111 C112 1.4968
C112 H11G 0.9900
C112 H11H 0.9900
C112 C113 1.5674
C113 H11I 0.9900
C113 H11J 0.9900
C113 C114 1.4917
C114 H11K 0.9900
C114 H11L 0.9900
C115 H115 1.0000
C115 C116 1.7398
C115 C120 1.5726
C116 H11M 0.9900
C116 H11N 0.9900
C116 C117 1.6039
C117 H11O 0.9900
C117 H11P 0.9900
C117 C118 1.6253
C118 H11Q 0.9900
C118 H11R 0.9900
C118 C119 1.5373
C119 H11S 0.9900
C119 H11T 0.9900
C119 C120 1.4305
C120 H12C 0.9900
C120 H12D 0.9900
C121 H121 1.0000
C121 C122 1.5272
C121 C126 1.3204
C122 H12E 0.9900
C122 H12F 0.9900
C122 C123 1.5688
C123 H12G 0.9900
C123 H12H 0.9900
C123 C124 1.4955
C124 H12I 0.9900
C124 H12J 0.9900
C124 C125 1.4807
C125 H12K 0.9900
C125 H12L 0.9900
C125 C126 1.5892
C126 H12M 0.9900
C126 H12N 0.9900
C127 H127 1.0000
C127 C128 1.4660
C127 C132 1.5752
C128 H12O 0.9900
C128 H12P 0.9900
C128 C129 1.5699
C129 C130 1.5649
C130 H13A 0.9900
C130 H13B 0.9900
C130 C131 1.4730
C131 H13C 0.9900
C131 H13D 0.9900
C131 C132 1.5664
C132 H13E 0.9900
C132 H13F 0.9900
C133 H133 1.0000
C133 C134 1.5631
C133 C138 1.5591
C134 H13G 0.9900
C134 H13H 0.9900
C134 C135 1.5252
C135 H13I 0.9900
C135 H13J 0.9900
C135 C136 1.6444
C136 H13K 0.9900
C136 H13L 0.9900
C136 C137 1.4905
C137 H13M 0.9900
C137 H13N 0.9900
C137 C138 1.6062
C138 H13O 0.9900
C138 H13P 0.9900
C139 H139 1.0000
C139 C140 1.4958
C139 C144 1.4831
C140 H14C 0.9900
C140 H14D 0.9900
C140 C141 1.5641
C141 H14E 0.9900
C141 H14F 0.9900
C141 C142 1.6373
C142 H14G 0.9900
C142 H14H 0.9900
C142 C143 1.6500
C143 H14I 0.9900
C143 H14J 0.9900
C143 C144 1.5987
C144 H14K 0.9900
C144 H14L 0.9900
C145 H145 1.0000
C145 C146 1.5580
C145 C150 1.4678
C146 H14M 0.9900
C146 H14N 0.9900
C146 C147 1.5811
C147 H14O 0.9900
C147 H14P 0.9900
C147 C148 1.4131
C148 H14Q 0.9900
C148 H14R 0.9900
C148 C149 1.5015
C149 H14S 0.9900
C149 H14T 0.9900
C149 C150 1.5293
C150 H15C 0.9900
C150 H15D 0.9900
C151 H151 1.0000
C151 C152 1.5165
C151 C156 1.5187
C152 H15E 0.9900
C152 H15F 0.9900
C152 C153 1.5255
C153 H15G 0.9900
C153 H15H 0.9900
C153 C154 1.5243
C154 H15I 0.9900
C154 H15J 0.9900
C154 C155 1.5240
C155 H15K 0.9900
C155 H15L 0.9900
C155 C156 1.5171
C156 H15M 0.9900
C156 H15N 0.9900

loop_
_geom_torsion_atom_site_label_1
_geom_torsion_atom_site_label_2
_geom_torsion_atom_site_label_3
_geom_torsion_atom_site_label_4
_geom_torsion
Au9 S4 C19 C20 61.3
Au9 S4 C19 C24 -175.6
Au10 S4 C19 C20 156.3
Au10 S4 C19 C24 -80.6
Au11 S2 C7 C8 -67.8
Au11 S2 C7 C12 159.1
Au12 S16 C91 C92 152.8
Au12 S16 C91 C96 -82.9
Au13 S17 C97 C98 176.1
Au13 S17 C97 C102 51.7
Au15 S18 C103 C104 -178.2
Au15 S18 C103 C108 60.2
Au16 S17 C97 C98 -86.3
Au16 S17 C97 C102 149.2
Au17 S23 C133 C134 -99.3
Au17 S23 C133 C138 140.2
Au18 S18 C103 C104 -85.8
Au18 S18 C103 C108 152.6
Au18 S23 C133 C134 179.3
Au18 S23 C133 C138 58.8
Au19 S25 C145 C146 161.8
Au19 S25 C145 C150 -86.2
Au21 S16 C91 C92 51.3
Au21 S16 C91 C96 175.7
Au23 S2 C7 C8 -161.9
Au23 S2 C7 C12 65.0
Au24 S9 C49 C50 61.9
Au24 S9 C49 C54 -179.1
Au25 S8 C43 C44 -79.0
Au25 S8 C43 C48 56.6
Au25 S9 C49 C50 159.4
Au25 S9 C49 C54 -81.6
Au26 S19 C109 C110 -172.8
Au26 S19 C109 C114 63.7
Au27 S6 C31 C32 -86.5
Au27 S6 C31 C36 156.2
Au28 S10 C55 C56 -177.2
Au28 S10 C55 C60 23.9
Au28 S20 C115 C116 73.9
Au28 S20 C115 C120 -168.1
Au29 S10 C55 C56 -78.4
Au29 S10 C55 C60 122.7
Au30 S26 C151 C152 176.4
Au30 S26 C151 C156 51.6
Au31 S13 C73 C74 -95.1
Au31 S13 C73 C78 46.4
Au32 S12 C67 C68 163.6
Au32 S12 C67 C72 -73.0
Au33 S12 C67 C68 75.4
Au33 S12 C67 C72 -161.2
Au34 S25 C145 C146 72.4
Au34 S25 C145 C150 -175.6
Au35 S22 C127 C128 66.7
Au35 S22 C127 C132 -171.6
Au36 S26 C151 C152 -81.2
Au36 S26 C151 C156 153.9
Au37 S22 C127 C128 159.8
Au37 S22 C127 C132 -78.4
Au38 S19 C109 C110 -83.2
Au38 S19 C109 C114 153.2
Au38 S20 C115 C116 174.0
Au38 S20 C115 C120 -68.0
Au39 S6 C31 C32 -176.9
Au39 S6 C31 C36 65.9
Au40 S13 C73 C74 134.7
Au40 S13 C73 C78 -83.9
Au40 S14 C79 C80 25.3
Au40 S14 C79 C84 174.9
Au41 S14 C79 C80 136.4
Au41 S14 C79 C84 -74.1
Au42 S8 C43 C44 168.8
Au42 S8 C43 C48 -55.6
S1 C1 C2 C3 171.8
S1 C1 C6 C5 -172.9
S2 C7 C8 C9 -177.7
S2 C7 C12 C11 173.4
S3 C13 C14 C15 -172.6
S3 C13 C18 C17 168.5
S4 C19 C20 C21 174.2
S4 C19 C24 C23 172.4
S5 C25 C26 C27 -178.3
S5 C25 C30 C29 -173.9
S6 C31 C32 C33 -176.1
S6 C31 C36 C35 175.0
S7 C37 C38 C39 178.1
S7 C37 C42 C41 179.4
S8 C43 C44 C45 -169.0
S8 C43 C48 C47 -174.4
S9 C49 C50 C51 -179.2
S9 C49 C54 C53 -175.4
S10 C55 C56 C57 -152.9
S10 C55 C60 C59 93.4
S11 C61 C62 C63 -177.7
S11 C61 C66 C65 170.2
S12 C67 C68 C69 175.4
S12 C67 C72 C71 -177.8
S13 C73 C74 C75 133.1
S13 C73 C78 C77 166.6
S14 C79 C80 C81 156.5
S14 C79 C84 C83 -102.9
S15 C85 C86 C87 -58.1
S15 C85 C90 C89 72.1
S16 C91 C92 C93 178.3
S16 C91 C96 C95 -173.1
S17 C97 C98 C99 -177.9
S17 C97 C102 C101 -179.0
S18 C103 C104 C105 177.3
S18 C103 C108 C107 176.0
S19 C109 C110 C111 178.9
S19 C109 C114 C113 176.7
S20 C115 C116 C117 -173.8
S20 C115 C120 C119 -175.5
S21 C121 C122 C123 176.6
S21 C121 C126 C125 -171.3
S22 C127 C128 C129 -179.0
S22 C127 C132 C131 -173.7
S23 C133 C134 C135 175.9
S23 C133 C138 C137 179.1
S24 C139 C140 C141 173.8
S24 C139 C144 C143 173.7
S25 C145 C146 C147 175.8
S25 C145 C150 C149 -177.6
S26 C151 C152 C153 -178.3
S26 C151 C156 C155 176.2
C1 C2 C3 C4 -60.4
C2 C1 C6 C5 -54.3
C2 C3 C4 C5 67.6
C3 C4 C5 C6 -66.6
C4 C5 C6 C1 61.8
C6 C1 C2 C3 57.5
C7 C8 C9 C10 48.1
C8 C7 C12 C11 45.1
C8 C9 C10 C11 -59.4
C9 C10 C11 C12 67.4
C10 C11 C12 C7 -58.0
C12 C7 C8 C9 -45.9
C13 C14 C15 C16 42.2
C14 C13 C18 C17 36.5
C14 C15 C16 C17 -54.1
C15 C16 C17 C18 66.2
C16 C17 C18 C13 -50.6
C18 C13 C14 C15 -37.7
C19 C20 C21 C22 -52.0
C20 C19 C24 C23 -64.1
C20 C21 C22 C23 55.5
C21 C22 C23 C24 -55.3
C22 C23 C24 C19 59.9
C24 C19 C20 C21 52.9
C25 C26 C27 C28 -60.9
C26 C25 C30 C29 -44.5
C26 C27 C28 C29 56.6
C27 C28 C29 C30 -50.3
C28 C29 C30 C25 41.1
C30 C25 C26 C27 52.2
C31 C32 C33 C34 55.2
C32 C31 C36 C35 58.0
C32 C33 C34 C35 -49.9
C33 C34 C35 C36 50.2
C34 C35 C36 C31 -53.6
C36 C31 C32 C33 -58.7
C37 C38 C39 C40 -58.5
C38 C37 C42 C41 -63.8
C38 C39 C40 C41 63.0
C39 C40 C41 C42 -65.7
C40 C41 C42 C37 57.2
C42 C37 C38 C39 59.3
C43 C44 C45 C46 -61.7
C44 C43 C48 C47 -37.3
C44 C45 C46 C47 59.7
C45 C46 C47 C48 -49.8
C46 C47 C48 C43 39.6
C48 C43 C44 C45 48.4
C49 C50 C51 C52 -61.7
C50 C49 C54 C53 -55.4
C50 C51 C52 C53 57.5
C51 C52 C53 C54 -61.1
C52 C53 C54 C49 60.2
C54 C49 C50 C51 63.4
C55 C56 C57 C58 54.2
C56 C55 C60 C59 -66.5
C56 C57 C58 C59 -68.3
C57 C58 C59 C60 12.6
C58 C59 C60 C55 52.5
C60 C55 C56 C57 10.7
C61 C62 C63 C64 70.3
C62 C61 C66 C65 50.2
C62 C63 C64 C65 -67.2
C63 C64 C65 C66 49.0
C64 C65 C66 C61 -46.9
C66 C61 C62 C63 -60.7
C67 C68 C69 C70 -58.2
C68 C67 C72 C71 -52.1
C68 C69 C70 C71 50.5
C69 C70 C71 C72 -58.3
C70 C71 C72 C67 60.2
C72 C67 C68 C69 52.6
C73 C74 C75 C76 63.5
C74 C73 C78 C77 -43.8
C74 C75 C76 C77 -69.2
C75 C76 C77 C78 18.4
C76 C77 C78 C73 38.3
C78 C73 C74 C75 -8.8
C79 C80 C81 C82 -63.9
C80 C79 C84 C83 54.3
C80 C81 C82 C83 60.8
C81 C82 C83 C84 -1.5
C82 C83 C84 C79 -57.9
C84 C79 C80 C81 6.4
C85 C86 C87 C88 -59.2
C86 C85 C90 C89 -47.3
C86 C87 C88 C89 57.1
C87 C88 C89 C90 -48.5
C88 C89 C90 C85 45.0
C90 C85 C86 C87 55.9
C91 C92 C93 C94 -61.9
C92 C91 C96 C95 -51.5
C92 C93 C94 C95 66.2
C93 C94 C95 C96 -64.1
C94 C95 C96 C91 61.4
C96 C91 C92 C93 57.9
C97 C98 C99 C100 47.9
C98 C97 C102 C101 59.5
C98 C99 C100 C101 -46.9
C99 C100 C101 C102 52.0
C100 C101 C102 C97 -56.5
C102 C97 C98 C99 -53.7
C103 C104 C105 C106 55.8
C104 C103 C108 C107 60.0
C104 C105 C106 C107 -52.9
C105 C106 C107 C108 55.5
C106 C107 C108 C103 -59.8
C108 C103 C104 C105 -64.3
C109 C110 C111 C112 54.6
C110 C109 C114 C113 56.3
C110 C111 C112 C113 -53.3
C111 C112 C113 C114 53.7
C112 C113 C114 C109 -55.5
C114 C109 C110 C111 -56.4
C115 C116 C117 C118 -58.4
C116 C115 C120 C119 -60.3
C116 C117 C118 C119 62.7
C117 C118 C119 C120 -67.1
C118 C119 C120 C115 62.3
C120 C115 C116 C117 62.3
C121 C122 C123 C124 -55.4
C122 C121 C126 C125 -52.7
C122 C123 C124 C125 55.3
C123 C124 C125 C126 -47.6
C124 C125 C126 C121 46.4
C126 C121 C122 C123 57.2
C127 C128 C129 C130 -65.2
C128 C127 C132 C131 -52.3
C128 C129 C130 C131 64.2
C129 C130 C131 C132 -58.1
C130 C131 C132 C127 50.4
C132 C127 C128 C129 60.6
C133 C134 C135 C136 62.8
C134 C133 C138 C137 58.0
C134 C135 C136 C137 -62.3
C135 C136 C137 C138 66.9
C136 C137 C138 C133 -65.8
C138 C133 C134 C135 -63.6
C139 C140 C141 C142 72.0
C140 C139 C144 C143 61.2
C140 C141 C142 C143 -66.8
C141 C142 C143 C144 62.4
C142 C143 C144 C139 -58.1
C144 C139 C140 C141 -71.0
C145 C146 C147 C148 -59.7
C146 C145 C150 C149 -66.7
C146 C147 C148 C149 60.7
C147 C148 C149 C150 -63.3
C148 C149 C150 C145 63.3
C150 C145 C146 C147 65.0
C151 C152 C153 C154 60.0
C152 C151 C156 C155 50.0
C152 C153 C154 C155 -69.6
C153 C154 C155 C156 72.4
C154 C155 C156 C151 -60.3
C156 C151 C152 C153 -51.7

loop_
_smtbx_masks_void_nr
_smtbx_masks_void_average_x
_smtbx_masks_void_average_y
_smtbx_masks_void_average_z
_smtbx_masks_void_volume
_smtbx_masks_void_count_electrons
1 0.000 -0.669 0.000 785.7 0.0
2 0.388 -0.180 0.500 982.7 625.4
3 0.354 0.545 0.009 12.6 5.9
4 0.646 0.455 -0.009 12.6 6.1
